data_4306302
loop_
_publ_author_name
'Hongmei Peng'
'Zhenqin Zhang'
'Ruipeng Qi'
'Yingming Yao'
'Yong Zhang'
'Qi Shen'
'Yanxiang Cheng'

_publ_contact_author_email yaoym@suda.edu.cn
_publ_contact_author_fax 86-512-65880305
_publ_contact_author_name 'Dr. Yingming Yao'
_publ_contact_author_phone 86-512-65882806
_publ_section_title
;
Synthesis, Reactivity, and Characterization of Sodium and Rare-Earth Metal
Complexes Bearing a Dianionic N-Aryloxo-Functionalized \b-Ketoiminate Ligand
;
_journal_name_full 'Inorganic Chemistry'
_journal_page_first 9828
_journal_page_last 9835
_journal_paper_doi 10.1021/ic8011469
_journal_volume 47
_journal_year 2008
_chemical_formula_moiety 'C80 H116 N4 Na8 O16'
_chemical_formula_sum 'C80 H116 N4 Na8 O16'
_chemical_formula_weight 1573.69
_chemical_name_systematic
; 
 ? 
;
_space_group_IT_number 14
_symmetry_cell_setting monoclinic
_symmetry_Int_Tables_number 14
_symmetry_space_group_name_Hall '-P 2yn'
_symmetry_space_group_name_H-M 'P 1 21/n 1'
_atom_sites_solution_hydrogens geom
_atom_sites_solution_primary direct
_atom_sites_solution_secondary difmap
_audit_creation_method SHELXL-97
_cell_angle_alpha 90.00
_cell_angle_beta 94.871(2)
_cell_angle_gamma 90.00
_cell_formula_units_Z 4
_cell_length_a 22.2790(15)
_cell_length_b 15.6741(10)
_cell_length_c 24.1103(17)
_cell_measurement_reflns_used 27554
_cell_measurement_temperature 153(2)
_cell_measurement_theta_max 25.3
_cell_measurement_theta_min 3.0
_cell_volume 8389.0(10)
_computing_cell_refinement CrystalClear
_computing_data_collection CrystalClear
_computing_data_reduction CrystalStructure
_computing_structure_refinement 'SHELXL-97 (Sheldrick, 1997)'
_computing_structure_solution 'SHELXS-97 (Sheldrick, 1990)'
_diffrn_ambient_temperature 153(2)
_diffrn_detector_area_resol_mean 7.31
_diffrn_measured_fraction_theta_full 0.997
_diffrn_measured_fraction_theta_max 0.997
_diffrn_measurement_device_type 'Rigaku Mercury'
_diffrn_measurement_method \w
_diffrn_radiation_monochromator graphite
_diffrn_radiation_source 'fine-focus sealed tube'
_diffrn_radiation_type MoK\a
_diffrn_radiation_wavelength 0.71070
_diffrn_reflns_av_R_equivalents 0.0336
_diffrn_reflns_av_sigmaI/netI 0.0265
_diffrn_reflns_limit_h_max 26
_diffrn_reflns_limit_h_min -26
_diffrn_reflns_limit_k_max 18
_diffrn_reflns_limit_k_min -16
_diffrn_reflns_limit_l_max 29
_diffrn_reflns_limit_l_min -28
_diffrn_reflns_number 80444
_diffrn_reflns_theta_full 25.35
_diffrn_reflns_theta_max 25.35
_diffrn_reflns_theta_min 3.04
_exptl_absorpt_coefficient_mu 0.120
_exptl_absorpt_correction_T_max 0.9424
_exptl_absorpt_correction_T_min 0.9206
_exptl_absorpt_correction_type multi-scan
_exptl_absorpt_process_details 'Jacobson, R. (1998) Private communication'
_exptl_crystal_colour orange-Yellow
_exptl_crystal_density_diffrn 1.246
_exptl_crystal_density_method 'not measured'
_exptl_crystal_description block
_exptl_crystal_F_000 3360
_exptl_crystal_size_max 0.70
_exptl_crystal_size_mid 0.60
_exptl_crystal_size_min 0.50
_refine_diff_density_max 0.933
_refine_diff_density_min -0.448
_refine_diff_density_rms 0.050
_refine_ls_extinction_method none
_refine_ls_goodness_of_fit_ref 1.084
_refine_ls_hydrogen_treatment constr
_refine_ls_matrix_type full
_refine_ls_number_parameters 986
_refine_ls_number_reflns 15293
_refine_ls_number_restraints 1
_refine_ls_restrained_S_all 1.093
_refine_ls_R_factor_all 0.0667
_refine_ls_R_factor_gt 0.0566
_refine_ls_shift/su_max 0.001
_refine_ls_shift/su_mean 0.000
_refine_ls_structure_factor_coef Fsqd
_refine_ls_weighting_details 'calc w=1/[\s^2^(Fo^2^)+(0.0602P)^2^+7.4831P] where P=(Fo^2^+2Fc^2^)/3'
_refine_ls_weighting_scheme calc
_refine_ls_wR_factor_gt 0.1341
_refine_ls_wR_factor_ref 0.1412
_reflns_number_gt 13219
_reflns_number_total 15293
_reflns_threshold_expression >2sigma(I)
_cod_data_source_file ic8011469_si_001_1.cif
_cod_data_source_block complex2
_cod_original_sg_symbol_H-M 'P 21/n'
_cod_database_code 4306302

loop_
_symmetry_equiv_pos_as_xyz
'x, y, z'
'-x+1/2, y+1/2, -z+1/2'
'-x, -y, -z'
'x-1/2, -y-1/2, z-1/2'

loop_
_atom_site_label
_atom_site_type_symbol
_atom_site_fract_x
_atom_site_fract_y
_atom_site_fract_z
_atom_site_U_iso_or_equiv
_atom_site_adp_type
_atom_site_occupancy
_atom_site_symmetry_multiplicity
_atom_site_calc_flag
_atom_site_refinement_flags
_atom_site_disorder_assembly
_atom_site_disorder_group
Na1 Na 0.18002(4) 0.77932(6) 0.54320(3) 0.0262(2) Uani 1 1 d . . .
Na2 Na 0.18197(4) 0.62543(6) 0.44835(3) 0.0259(2) Uani 1 1 d . . .
Na3 Na 0.31748(4) 0.71934(6) 0.46191(3) 0.0263(2) Uani 1 1 d . . .
Na4 Na 0.31531(4) 0.87299(6) 0.55731(4) 0.0263(2) Uani 1 1 d . . .
Na5 Na 0.14588(4) 0.83356(6) 0.42230(3) 0.0265(2) Uani 1 1 d . . .
Na6 Na 0.28024(4) 0.89417(6) 0.41704(3) 0.0264(2) Uani 1 1 d . . .
Na7 Na 0.26739(4) 0.70131(6) 0.63105(3) 0.0252(2) Uani 1 1 d . . .
Na8 Na 0.29976(4) 0.56992(5) 0.54069(3) 0.02466(19) Uani 1 1 d . . .
O1 O 0.10721(7) 0.72228(10) 0.47046(6) 0.0277(3) Uani 1 1 d . . .
O2 O 0.22782(7) 0.88951(10) 0.49538(6) 0.0258(3) Uani 1 1 d . . .
O3 O 0.24452(7) 0.84604(10) 0.62291(6) 0.0283(4) Uani 1 1 d . . .
O4 O 0.20552(7) 0.63022(10) 0.54784(6) 0.0255(3) Uani 1 1 d . . .
O5 O 0.28079(7) 0.57152(10) 0.44503(6) 0.0263(3) Uani 1 1 d . . .
O6 O 0.33010(7) 0.72390(10) 0.56072(6) 0.0249(3) Uani 1 1 d . . .
O7 O 0.36656(7) 0.86234(10) 0.47548(6) 0.0278(3) Uani 1 1 d . . .
O8 O 0.22658(7) 0.74539(10) 0.40703(6) 0.0273(3) Uani 1 1 d . . .
O9 O 0.12398(9) 0.51527(13) 0.39523(8) 0.0506(5) Uani 1 1 d . . .
O10 O 0.37816(10) 0.97943(13) 0.60706(8) 0.0514(5) Uani 1 1 d . . .
O11 O 0.18440(8) 0.95002(11) 0.36326(7) 0.0350(4) Uani 1 1 d . . .
O12 O 0.05907(8) 0.83288(13) 0.35313(7) 0.0419(4) Uani 1 1 d . . .
O13 O 0.32807(8) 1.01117(12) 0.37386(8) 0.0419(4) Uani 1 1 d . . .
O14 O 0.31607(7) 0.55608(11) 0.64304(7) 0.0330(4) Uani 1 1 d . . .
O15 O 0.28813(9) 0.70994(12) 0.73087(7) 0.0427(5) Uani 1 1 d . . .
O16 O 0.30571(7) 0.41504(11) 0.53714(7) 0.0341(4) Uani 1 1 d . . .
N1 N 0.10883(8) 0.89803(12) 0.50519(8) 0.0264(4) Uani 1 1 d . . .
N2 N 0.15976(8) 0.70850(12) 0.63465(7) 0.0248(4) Uani 1 1 d . . .
N3 N 0.39437(8) 0.61168(12) 0.50619(8) 0.0253(4) Uani 1 1 d . . .
N4 N 0.33301(8) 0.78662(12) 0.36875(7) 0.0250(4) Uani 1 1 d . . .
C1 C 0.02177(11) 0.64160(16) 0.49094(12) 0.0367(6) Uani 1 1 d . . .
H1A H 0.0169 0.6207 0.4525 0.055 Uiso 1 1 calc R . .
H1B H -0.0180 0.6520 0.5042 0.055 Uiso 1 1 calc R . .
H1C H 0.0433 0.5989 0.5147 0.055 Uiso 1 1 calc R . .
C2 C 0.05754(10) 0.72425(15) 0.49311(9) 0.0280(5) Uani 1 1 d . . .
C3 C 0.03465(10) 0.79343(16) 0.52053(10) 0.0299(5) Uani 1 1 d . . .
H3 H -0.0034 0.7849 0.5347 0.036 Uiso 1 1 calc R . .
C4 C 0.06102(10) 0.87574(15) 0.53009(9) 0.0271(5) Uani 1 1 d . . .
C5 C 0.03138(11) 0.93181(16) 0.57095(10) 0.0340(5) Uani 1 1 d . . .
H5A H 0.0625 0.9619 0.5947 0.051 Uiso 1 1 calc R . .
H5B H 0.0073 0.8964 0.5941 0.051 Uiso 1 1 calc R . .
H5C H 0.0052 0.9735 0.5505 0.051 Uiso 1 1 calc R . .
C6 C 0.14194(10) 0.97443(15) 0.51437(9) 0.0250(5) Uani 1 1 d . . .
C7 C 0.11940(10) 1.05621(15) 0.52287(9) 0.0277(5) Uani 1 1 d . . .
H7 H 0.0774 1.0628 0.5256 0.033 Uiso 1 1 calc R . .
C8 C 0.15595(11) 1.12859(15) 0.52746(10) 0.0294(5) Uani 1 1 d . . .
C9 C 0.21715(11) 1.11775(15) 0.52289(10) 0.0303(5) Uani 1 1 d . . .
H9 H 0.2432 1.1657 0.5267 0.036 Uiso 1 1 calc R . .
C10 C 0.24087(10) 1.03802(15) 0.51278(9) 0.0282(5) Uani 1 1 d . . .
H10 H 0.2829 1.0330 0.5096 0.034 Uiso 1 1 calc R . .
C11 C 0.20492(10) 0.96445(14) 0.50716(9) 0.0244(5) Uani 1 1 d . . .
C12 C 0.12952(12) 1.21600(16) 0.53523(12) 0.0376(6) Uani 1 1 d . . .
H12A H 0.1284 1.2476 0.5001 0.056 Uiso 1 1 calc R . .
H12B H 0.1544 1.2469 0.5640 0.056 Uiso 1 1 calc R . .
H12C H 0.0885 1.2102 0.5466 0.056 Uiso 1 1 calc R . .
C13 C 0.21809(12) 0.97873(16) 0.66160(11) 0.0360(6) Uani 1 1 d . . .
H13A H 0.2566 0.9839 0.6842 0.054 Uiso 1 1 calc R . .
H13B H 0.1858 1.0026 0.6821 0.054 Uiso 1 1 calc R . .
H13C H 0.2202 1.0100 0.6266 0.054 Uiso 1 1 calc R . .
C14 C 0.20517(11) 0.88534(14) 0.64903(9) 0.0268(5) Uani 1 1 d . . .
C15 C 0.15203(11) 0.85178(15) 0.66569(9) 0.0284(5) Uani 1 1 d . . .
H15 H 0.1283 0.8897 0.6855 0.034 Uiso 1 1 calc R . .
C16 C 0.12809(10) 0.76735(15) 0.65704(9) 0.0270(5) Uani 1 1 d . . .
C17 C 0.06493(11) 0.75480(17) 0.67430(12) 0.0381(6) Uani 1 1 d . . .
H17A H 0.0434 0.7138 0.6492 0.057 Uiso 1 1 calc R . .
H17B H 0.0435 0.8095 0.6724 0.057 Uiso 1 1 calc R . .
H17C H 0.0670 0.7329 0.7125 0.057 Uiso 1 1 calc R . .
C18 C 0.14127(10) 0.62388(14) 0.62296(9) 0.0237(5) Uani 1 1 d . . .
C19 C 0.10635(10) 0.57286(15) 0.65489(10) 0.0291(5) Uani 1 1 d . . .
H19 H 0.0913 0.5969 0.6871 0.035 Uiso 1 1 calc R . .
C20 C 0.09247(11) 0.48809(16) 0.64181(10) 0.0316(5) Uani 1 1 d . . .
C21 C 0.11506(10) 0.45425(15) 0.59466(10) 0.0298(5) Uani 1 1 d . . .
H21 H 0.1052 0.3973 0.5839 0.036 Uiso 1 1 calc R . .
C22 C 0.15174(10) 0.50213(15) 0.56310(10) 0.0273(5) Uani 1 1 d . . .
H22 H 0.1668 0.4767 0.5313 0.033 Uiso 1 1 calc R . .
C23 C 0.16747(9) 0.58672(14) 0.57624(9) 0.0234(5) Uani 1 1 d . . .
C24 C 0.05468(13) 0.43530(18) 0.67818(13) 0.0445(7) Uani 1 1 d . . .
H24A H 0.0809 0.3969 0.7014 0.067 Uiso 1 1 calc R . .
H24B H 0.0255 0.4017 0.6546 0.067 Uiso 1 1 calc R . .
H24C H 0.0332 0.4732 0.7021 0.067 Uiso 1 1 calc R . .
C25 C 0.28725(11) 0.50260(16) 0.35826(10) 0.0322(5) Uani 1 1 d . . .
H25A H 0.2555 0.4635 0.3680 0.048 Uiso 1 1 calc R . .
H25B H 0.3175 0.4709 0.3393 0.048 Uiso 1 1 calc R . .
H25C H 0.2697 0.5473 0.3335 0.048 Uiso 1 1 calc R . .
C26 C 0.31688(10) 0.54310(14) 0.41085(9) 0.0257(5) Uani 1 1 d . . .
C27 C 0.37927(10) 0.54858(15) 0.41633(10) 0.0279(5) Uani 1 1 d . . .
H27 H 0.3995 0.5231 0.3874 0.033 Uiso 1 1 calc R . .
C28 C 0.41701(10) 0.58806(14) 0.46029(9) 0.0263(5) Uani 1 1 d . . .
C29 C 0.48206(10) 0.60148(17) 0.44869(10) 0.0322(5) Uani 1 1 d . . .
H29A H 0.4964 0.6560 0.4648 0.048 Uiso 1 1 calc R . .
H29B H 0.4851 0.6023 0.4084 0.048 Uiso 1 1 calc R . .
H29C H 0.5068 0.5549 0.4654 0.048 Uiso 1 1 calc R . .
C30 C 0.42527(10) 0.65607(14) 0.55091(9) 0.0254(5) Uani 1 1 d . . .
C31 C 0.48438(10) 0.64250(15) 0.57357(10) 0.0290(5) Uani 1 1 d . . .
H31 H 0.5087 0.6024 0.5562 0.035 Uiso 1 1 calc R . .
C32 C 0.50900(11) 0.68574(16) 0.62075(10) 0.0321(5) Uani 1 1 d . . .
C33 C 0.47320(11) 0.74434(15) 0.64551(10) 0.0296(5) Uani 1 1 d . . .
H33 H 0.4895 0.7758 0.6769 0.036 Uiso 1 1 calc R . .
C34 C 0.41388(10) 0.75772(14) 0.62504(9) 0.0268(5) Uani 1 1 d . . .
H34 H 0.3903 0.7979 0.6432 0.032 Uiso 1 1 calc R . .
C35 C 0.38754(10) 0.71373(14) 0.57834(9) 0.0236(5) Uani 1 1 d . . .
C36 C 0.57290(12) 0.6675(2) 0.64431(13) 0.0480(7) Uani 1 1 d . . .
H36A H 0.5921 0.7207 0.6577 0.072 Uiso 1 1 calc R . .
H36B H 0.5957 0.6429 0.6152 0.072 Uiso 1 1 calc R . .
H36C H 0.5722 0.6271 0.6753 0.072 Uiso 1 1 calc R . .
C37 C 0.47166(11) 0.87061(17) 0.50162(10) 0.0353(6) Uani 1 1 d . . .
H37A H 0.4707 0.9321 0.5090 0.053 Uiso 1 1 calc R . .
H37B H 0.5096 0.8558 0.4862 0.053 Uiso 1 1 calc R . .
H37C H 0.4685 0.8393 0.5364 0.053 Uiso 1 1 calc R . .
C38 C 0.41923(10) 0.84682(15) 0.46027(10) 0.0277(5) Uani 1 1 d . . .
C39 C 0.43215(10) 0.80907(16) 0.41053(10) 0.0305(5) Uani 1 1 d . . .
H39 H 0.4737 0.8043 0.4047 0.037 Uiso 1 1 calc R . .
C40 C 0.39082(11) 0.77648(15) 0.36691(9) 0.0282(5) Uani 1 1 d . . .
C41 C 0.41930(12) 0.72845(19) 0.32092(11) 0.0410(6) Uani 1 1 d . . .
H41A H 0.3925 0.6820 0.3072 0.061 Uiso 1 1 calc R . .
H41B H 0.4581 0.7047 0.3356 0.061 Uiso 1 1 calc R . .
H41C H 0.4256 0.7677 0.2903 0.061 Uiso 1 1 calc R . .
C42 C 0.28734(10) 0.75672(14) 0.32975(9) 0.0257(5) Uani 1 1 d . . .
C43 C 0.28887(12) 0.75556(15) 0.27187(10) 0.0320(5) Uani 1 1 d . . .
H43 H 0.3249 0.7721 0.2564 0.038 Uiso 1 1 calc R . .
C44 C 0.23921(13) 0.73091(16) 0.23590(10) 0.0359(6) Uani 1 1 d . . .
C45 C 0.18750(12) 0.70662(16) 0.25931(11) 0.0366(6) Uani 1 1 d . . .
H45 H 0.1537 0.6879 0.2358 0.044 Uiso 1 1 calc R . .
C46 C 0.18370(11) 0.70895(15) 0.31642(10) 0.0308(5) Uani 1 1 d . . .
H46 H 0.1474 0.6914 0.3310 0.037 Uiso 1 1 calc R . .
C47 C 0.23201(10) 0.73658(14) 0.35319(9) 0.0256(5) Uani 1 1 d . . .
C48 C 0.24209(16) 0.7350(2) 0.17348(11) 0.0538(8) Uani 1 1 d . . .
H48A H 0.2207 0.6859 0.1561 0.081 Uiso 1 1 calc R . .
H48B H 0.2843 0.7338 0.1648 0.081 Uiso 1 1 calc R . .
H48C H 0.2231 0.7879 0.1591 0.081 Uiso 1 1 calc R . .
C49 C 0.11808(13) 0.50345(18) 0.33645(11) 0.0416(6) Uani 1 1 d . . .
H49A H 0.1560 0.5191 0.3203 0.050 Uiso 1 1 calc R . .
H49B H 0.0851 0.5393 0.3190 0.050 Uiso 1 1 calc R . .
C50 C 0.1043(2) 0.4105(2) 0.32703(15) 0.0749(11) Uani 1 1 d . . .
H50A H 0.0683 0.4031 0.3004 0.090 Uiso 1 1 calc R . .
H50B H 0.1388 0.3808 0.3123 0.090 Uiso 1 1 calc R . .
C51 C 0.0928(3) 0.3768(3) 0.38322(18) 0.1009(17) Uani 1 1 d D . .
H51A H 0.0548 0.3439 0.3813 0.121 Uiso 1 1 calc R . .
H51B H 0.1262 0.3393 0.3979 0.121 Uiso 1 1 calc R . .
C52 C 0.08886(19) 0.4506(2) 0.41782(14) 0.0701(11) Uani 1 1 d D . .
H52A H 0.0464 0.4693 0.4180 0.084 Uiso 1 1 calc R . .
H52B H 0.1046 0.4376 0.4565 0.084 Uiso 1 1 calc R . .
C53 C 0.39642(14) 0.98006(19) 0.66486(11) 0.0464(7) Uani 1 1 d . . .
H53A H 0.4353 0.9498 0.6725 0.056 Uiso 1 1 calc R . .
H53B H 0.3658 0.9520 0.6861 0.056 Uiso 1 1 calc R . .
C54 C 0.4029(2) 1.0731(2) 0.68092(14) 0.0674(10) Uani 1 1 d . . .
H54A H 0.3725 1.0896 0.7066 0.081 Uiso 1 1 calc R . .
H54B H 0.4436 1.0849 0.6991 0.081 Uiso 1 1 calc R . .
C55 C 0.3928(2) 1.1203(2) 0.62642(17) 0.0769(11) Uani 1 1 d . . .
H55A H 0.3515 1.1439 0.6213 0.092 Uiso 1 1 calc R . .
H55B H 0.4222 1.1673 0.6243 0.092 Uiso 1 1 calc R . .
C56 C 0.4019(2) 1.0540(2) 0.58481(14) 0.0758(12) Uani 1 1 d . . .
H56A H 0.3803 1.0685 0.5485 0.091 Uiso 1 1 calc R . .
H56B H 0.4453 1.0469 0.5797 0.091 Uiso 1 1 calc R . .
C57 C 0.16695(16) 1.03600(19) 0.37569(12) 0.0512(8) Uani 1 1 d . . .
H57A H 0.2027 1.0736 0.3805 0.061 Uiso 1 1 calc R . .
H57B H 0.1459 1.0374 0.4102 0.061 Uiso 1 1 calc R . .
C58 C 0.12549(17) 1.0643(2) 0.32661(13) 0.0602(9) Uani 1 1 d . . .
H58A H 0.0829 1.0545 0.3335 0.072 Uiso 1 1 calc R . .
H58B H 0.1312 1.1257 0.3189 0.072 Uiso 1 1 calc R . .
C59 C 0.1423(3) 1.0123(3) 0.28040(14) 0.107(2) Uani 1 1 d . . .
H59A H 0.1639 1.0475 0.2544 0.128 Uiso 1 1 calc R . .
H59B H 0.1058 0.9883 0.2598 0.128 Uiso 1 1 calc R . .
C60 C 0.18170(14) 0.94281(19) 0.30368(11) 0.0441(7) Uani 1 1 d . . .
H60A H 0.1650 0.8866 0.2916 0.053 Uiso 1 1 calc R . .
H60B H 0.2225 0.9484 0.2907 0.053 Uiso 1 1 calc R . .
C61 C 0.03755(17) 0.7961(3) 0.30169(18) 0.0851(14) Uani 1 1 d . . .
H61A H 0.0299 0.7343 0.3062 0.102 Uiso 1 1 calc R . .
H61B H 0.0673 0.8034 0.2738 0.102 Uiso 1 1 calc R . .
C62 C -0.02031(18) 0.8422(4) 0.28338(18) 0.1034(18) Uani 1 1 d . . .
H62A H -0.0139 0.8832 0.2532 0.124 Uiso 1 1 calc R . .
H62B H -0.0520 0.8012 0.2697 0.124 Uiso 1 1 calc R . .
C63 C -0.03749(15) 0.8864(3) 0.33209(14) 0.0686(11) Uani 1 1 d . . .
H63A H -0.0787 0.8702 0.3405 0.082 Uiso 1 1 calc R . .
H63B H -0.0358 0.9490 0.3270 0.082 Uiso 1 1 calc R . .
C64 C 0.0074(2) 0.8582(5) 0.37646(15) 0.134(3) Uani 1 1 d . . .
H64A H 0.0168 0.9055 0.4030 0.161 Uiso 1 1 calc R . .
H64B H -0.0089 0.8100 0.3971 0.161 Uiso 1 1 calc R . .
C65 C 0.37253(14) 1.05947(19) 0.40702(13) 0.0498(7) Uani 1 1 d . . .
H65A H 0.3870 1.0271 0.4408 0.060 Uiso 1 1 calc R . .
H65B H 0.3553 1.1142 0.4186 0.060 Uiso 1 1 calc R . .
C66 C 0.42241(18) 1.0751(3) 0.37208(17) 0.0903(15) Uani 1 1 d . . .
H66A H 0.4218 1.1351 0.3593 0.108 Uiso 1 1 calc R . .
H66B H 0.4615 1.0641 0.3936 0.108 Uiso 1 1 calc R . .
C67 C 0.41478(15) 1.0179(3) 0.32464(14) 0.0627(9) Uani 1 1 d . . .
H67A H 0.4393 0.9656 0.3313 0.075 Uiso 1 1 calc R . .
H67B H 0.4265 1.0463 0.2905 0.075 Uiso 1 1 calc R . .
C68 C 0.34893(14) 0.99737(19) 0.31974(11) 0.0446(7) Uani 1 1 d . . .
H68A H 0.3270 1.0349 0.2918 0.053 Uiso 1 1 calc R . .
H68B H 0.3423 0.9373 0.3081 0.053 Uiso 1 1 calc R . .
C69 C 0.28259(12) 0.48891(17) 0.66658(11) 0.0387(6) Uani 1 1 d . . .
H69A H 0.2508 0.4672 0.6389 0.046 Uiso 1 1 calc R . .
H69B H 0.2634 0.5096 0.6996 0.046 Uiso 1 1 calc R . .
C70 C 0.32781(13) 0.41976(18) 0.68282(12) 0.0434(7) Uani 1 1 d . . .
H70A H 0.3289 0.3767 0.6529 0.052 Uiso 1 1 calc R . .
H70B H 0.3181 0.3910 0.7175 0.052 Uiso 1 1 calc R . .
C71 C 0.38775(14) 0.4674(2) 0.69150(14) 0.0542(8) Uani 1 1 d . . .
H71A H 0.4040 0.4644 0.7310 0.065 Uiso 1 1 calc R . .
H71B H 0.4177 0.4427 0.6680 0.065 Uiso 1 1 calc R . .
C72 C 0.37385(13) 0.55633(19) 0.67514(14) 0.0503(8) Uani 1 1 d . . .
H72A H 0.3723 0.5926 0.7086 0.060 Uiso 1 1 calc R . .
H72B H 0.4053 0.5791 0.6525 0.060 Uiso 1 1 calc R . .
C73 C 0.24074(13) 0.69171(18) 0.76540(11) 0.0426(6) Uani 1 1 d . . .
H73A H 0.2304 0.6303 0.7637 0.051 Uiso 1 1 calc R . .
H73B H 0.2043 0.7253 0.7534 0.051 Uiso 1 1 calc R . .
C74 C 0.26472(14) 0.71649(18) 0.82372(11) 0.0443(7) Uani 1 1 d . . .
H74A H 0.2816 0.6663 0.8445 0.053 Uiso 1 1 calc R . .
H74B H 0.2325 0.7418 0.8443 0.053 Uiso 1 1 calc R . .
C75 C 0.31357(14) 0.7816(2) 0.81520(12) 0.0491(7) Uani 1 1 d . . .
H75A H 0.3036 0.8376 0.8310 0.059 Uiso 1 1 calc R . .
H75B H 0.3530 0.7623 0.8329 0.059 Uiso 1 1 calc R . .
C76 C 0.31480(15) 0.7871(2) 0.75286(12) 0.0497(7) Uani 1 1 d . . .
H76A H 0.2916 0.8372 0.7381 0.060 Uiso 1 1 calc R . .
H76B H 0.3568 0.7924 0.7426 0.060 Uiso 1 1 calc R . .
C77 C 0.26476(11) 0.37057(16) 0.49788(11) 0.0357(6) Uani 1 1 d . . .
H77A H 0.2425 0.4115 0.4726 0.043 Uiso 1 1 calc R . .
H77B H 0.2353 0.3373 0.5176 0.043 Uiso 1 1 calc R . .
C78 C 0.30270(13) 0.31162(17) 0.46532(11) 0.0397(6) Uani 1 1 d . . .
H78A H 0.2816 0.2571 0.4564 0.048 Uiso 1 1 calc R . .
H78B H 0.3131 0.3387 0.4303 0.048 Uiso 1 1 calc R . .
C79 C 0.35825(13) 0.29784(18) 0.50506(12) 0.0426(6) Uani 1 1 d . . .
H79A H 0.3515 0.2534 0.5330 0.051 Uiso 1 1 calc R . .
H79B H 0.3936 0.2821 0.4850 0.051 Uiso 1 1 calc R . .
C80 C 0.36585(11) 0.38499(18) 0.53149(11) 0.0385(6) Uani 1 1 d . . .
H80A H 0.3889 0.3810 0.5683 0.046 Uiso 1 1 calc R . .
H80B H 0.3873 0.4239 0.5075 0.046 Uiso 1 1 calc R . .

loop_
_atom_site_aniso_label
_atom_site_aniso_U_11
_atom_site_aniso_U_22
_atom_site_aniso_U_33
_atom_site_aniso_U_23
_atom_site_aniso_U_13
_atom_site_aniso_U_12
Na1 0.0300(5) 0.0253(5) 0.0229(4) 0.0012(4) 0.0003(4) -0.0035(4)
Na2 0.0273(5) 0.0262(5) 0.0244(4) -0.0019(4) 0.0030(4) -0.0037(4)
Na3 0.0292(5) 0.0253(5) 0.0240(4) 0.0033(4) 0.0001(4) -0.0042(4)
Na4 0.0278(5) 0.0258(5) 0.0250(4) 0.0007(4) 0.0008(4) -0.0047(4)
Na5 0.0275(5) 0.0282(5) 0.0238(4) 0.0009(4) 0.0016(4) -0.0010(4)
Na6 0.0282(5) 0.0269(5) 0.0243(4) 0.0012(4) 0.0038(4) -0.0013(4)
Na7 0.0268(4) 0.0271(5) 0.0219(4) 0.0002(3) 0.0028(3) -0.0017(4)
Na8 0.0255(4) 0.0250(5) 0.0239(4) -0.0005(3) 0.0040(3) -0.0015(3)
O1 0.0249(8) 0.0283(9) 0.0300(8) -0.0004(7) 0.0023(7) -0.0035(7)
O2 0.0269(8) 0.0259(8) 0.0249(8) 0.0006(6) 0.0040(6) 0.0010(6)
O3 0.0351(9) 0.0250(8) 0.0253(8) -0.0025(7) 0.0055(7) -0.0025(7)
O4 0.0242(8) 0.0290(8) 0.0239(8) 0.0002(6) 0.0055(6) -0.0020(6)
O5 0.0271(8) 0.0277(8) 0.0243(8) -0.0022(7) 0.0038(6) -0.0007(7)
O6 0.0228(8) 0.0264(8) 0.0257(8) 0.0028(6) 0.0034(6) -0.0003(6)
O7 0.0270(8) 0.0315(9) 0.0251(8) 0.0014(7) 0.0030(6) -0.0054(7)
O8 0.0287(8) 0.0295(9) 0.0238(8) 0.0029(7) 0.0029(6) -0.0007(7)
O9 0.0599(13) 0.0542(13) 0.0390(10) -0.0126(9) 0.0115(9) -0.0296(10)
O10 0.0633(13) 0.0537(13) 0.0357(10) 0.0035(9) -0.0047(9) -0.0295(10)
O11 0.0433(10) 0.0303(9) 0.0306(9) 0.0051(7) -0.0010(7) -0.0004(8)
O12 0.0347(10) 0.0576(12) 0.0323(9) -0.0024(9) -0.0032(8) 0.0070(9)
O13 0.0442(11) 0.0408(11) 0.0406(10) 0.0050(8) 0.0035(8) -0.0105(8)
O14 0.0363(9) 0.0304(9) 0.0310(9) 0.0071(7) -0.0046(7) -0.0053(7)
O15 0.0536(12) 0.0476(11) 0.0268(9) -0.0046(8) 0.0030(8) 0.0000(9)
O16 0.0331(9) 0.0324(9) 0.0367(9) -0.0048(7) 0.0033(7) -0.0002(7)
N1 0.0254(10) 0.0274(10) 0.0263(10) -0.0017(8) 0.0013(8) -0.0024(8)
N2 0.0283(10) 0.0243(10) 0.0220(9) -0.0011(8) 0.0034(8) -0.0023(8)
N3 0.0251(10) 0.0251(10) 0.0256(10) -0.0011(8) 0.0021(8) -0.0024(8)
N4 0.0279(10) 0.0256(10) 0.0218(9) 0.0006(8) 0.0032(8) -0.0034(8)
C1 0.0269(12) 0.0338(14) 0.0493(15) 0.0003(12) 0.0021(11) -0.0077(10)
C2 0.0243(12) 0.0325(13) 0.0261(12) 0.0048(10) -0.0037(9) -0.0039(10)
C3 0.0220(11) 0.0369(13) 0.0311(12) 0.0017(10) 0.0042(9) -0.0049(10)
C4 0.0234(11) 0.0329(13) 0.0245(11) 0.0026(10) -0.0008(9) 0.0026(9)
C5 0.0315(13) 0.0367(14) 0.0345(13) 0.0006(11) 0.0078(10) 0.0011(11)
C6 0.0264(11) 0.0287(12) 0.0196(10) -0.0011(9) 0.0005(9) -0.0024(9)
C7 0.0261(12) 0.0305(13) 0.0266(12) -0.0029(10) 0.0019(9) 0.0010(10)
C8 0.0331(13) 0.0267(12) 0.0283(12) -0.0006(10) 0.0018(10) -0.0003(10)
C9 0.0316(13) 0.0269(12) 0.0320(12) 0.0015(10) 0.0007(10) -0.0063(10)
C10 0.0260(12) 0.0305(12) 0.0280(12) 0.0027(10) 0.0026(9) -0.0020(10)
C11 0.0275(12) 0.0267(12) 0.0189(10) 0.0015(9) 0.0011(9) 0.0006(9)
C12 0.0364(14) 0.0298(13) 0.0464(15) -0.0044(11) 0.0023(12) -0.0004(11)
C13 0.0474(15) 0.0273(13) 0.0338(13) -0.0044(10) 0.0059(11) -0.0029(11)
C14 0.0356(13) 0.0247(12) 0.0196(11) -0.0010(9) 0.0000(9) 0.0018(10)
C15 0.0352(13) 0.0274(12) 0.0230(11) -0.0044(9) 0.0040(10) 0.0068(10)
C16 0.0302(12) 0.0307(12) 0.0202(11) 0.0024(9) 0.0028(9) 0.0012(10)
C17 0.0348(14) 0.0355(14) 0.0457(15) 0.0007(12) 0.0125(12) 0.0032(11)
C18 0.0218(11) 0.0255(11) 0.0235(11) 0.0009(9) 0.0000(9) -0.0011(9)
C19 0.0291(12) 0.0323(13) 0.0267(12) 0.0020(10) 0.0063(10) 0.0007(10)
C20 0.0277(12) 0.0297(13) 0.0373(13) 0.0064(10) 0.0021(10) -0.0007(10)
C21 0.0255(12) 0.0217(12) 0.0409(14) -0.0002(10) -0.0051(10) -0.0024(9)
C22 0.0235(11) 0.0294(12) 0.0283(12) -0.0041(10) -0.0023(9) 0.0025(9)
C23 0.0192(10) 0.0274(12) 0.0231(11) 0.0007(9) -0.0008(8) 0.0018(9)
C24 0.0412(15) 0.0385(15) 0.0555(17) 0.0131(13) 0.0139(13) -0.0059(12)
C25 0.0337(13) 0.0356(13) 0.0268(12) -0.0037(10) 0.0003(10) 0.0011(11)
C26 0.0322(12) 0.0214(11) 0.0239(11) 0.0009(9) 0.0047(9) 0.0004(9)
C27 0.0298(12) 0.0278(12) 0.0266(12) -0.0025(9) 0.0061(9) 0.0016(10)
C28 0.0261(12) 0.0246(12) 0.0283(12) 0.0031(9) 0.0035(9) 0.0011(9)
C29 0.0259(12) 0.0395(14) 0.0321(13) 0.0008(11) 0.0069(10) -0.0008(10)
C30 0.0265(11) 0.0238(11) 0.0264(11) 0.0003(9) 0.0044(9) -0.0051(9)
C31 0.0240(11) 0.0288(12) 0.0345(13) -0.0021(10) 0.0034(10) 0.0000(9)
C32 0.0259(12) 0.0338(13) 0.0359(13) -0.0006(11) -0.0016(10) -0.0037(10)
C33 0.0313(12) 0.0298(12) 0.0271(12) -0.0020(10) -0.0009(10) -0.0073(10)
C34 0.0317(12) 0.0235(11) 0.0257(11) 0.0007(9) 0.0054(9) -0.0019(9)
C35 0.0248(11) 0.0202(11) 0.0259(11) 0.0045(9) 0.0024(9) -0.0036(9)
C36 0.0318(14) 0.0586(19) 0.0514(17) -0.0167(14) -0.0095(12) 0.0062(13)
C37 0.0290(13) 0.0417(15) 0.0347(13) 0.0042(11) -0.0004(10) -0.0105(11)
C38 0.0272(12) 0.0261(12) 0.0297(12) 0.0088(10) 0.0019(10) -0.0083(9)
C39 0.0245(12) 0.0349(13) 0.0327(13) 0.0060(10) 0.0061(10) -0.0008(10)
C40 0.0329(13) 0.0267(12) 0.0258(11) 0.0059(9) 0.0074(10) -0.0006(10)
C41 0.0378(14) 0.0519(17) 0.0342(14) -0.0004(12) 0.0087(11) 0.0102(12)
C42 0.0326(12) 0.0209(11) 0.0236(11) -0.0008(9) 0.0016(9) 0.0017(9)
C43 0.0416(14) 0.0291(13) 0.0256(12) -0.0002(10) 0.0054(10) 0.0042(11)
C44 0.0514(16) 0.0323(13) 0.0228(12) -0.0055(10) -0.0046(11) 0.0111(12)
C45 0.0422(15) 0.0307(13) 0.0348(14) -0.0078(11) -0.0092(11) 0.0050(11)
C46 0.0303(12) 0.0257(12) 0.0354(13) -0.0012(10) -0.0026(10) 0.0016(10)
C47 0.0316(12) 0.0195(11) 0.0252(11) 0.0013(9) 0.0004(9) 0.0016(9)
C48 0.069(2) 0.063(2) 0.0272(14) -0.0064(13) -0.0040(13) 0.0144(16)
C49 0.0383(15) 0.0488(17) 0.0379(14) -0.0035(12) 0.0036(12) -0.0041(12)
C50 0.119(3) 0.053(2) 0.053(2) -0.0178(17) 0.011(2) -0.016(2)
C51 0.171(5) 0.056(2) 0.078(3) -0.007(2) 0.027(3) -0.047(3)
C52 0.089(3) 0.074(2) 0.0474(18) -0.0051(17) 0.0089(18) -0.048(2)
C53 0.0540(18) 0.0477(17) 0.0366(15) 0.0021(13) -0.0004(13) -0.0053(14)
C54 0.100(3) 0.055(2) 0.0468(18) -0.0153(16) 0.0067(18) -0.0045(19)
C55 0.101(3) 0.047(2) 0.087(3) 0.0178(19) 0.031(2) 0.010(2)
C56 0.105(3) 0.073(3) 0.0472(19) 0.0066(18) -0.0077(19) -0.048(2)
C57 0.079(2) 0.0355(15) 0.0374(15) 0.0020(12) -0.0046(15) 0.0118(15)
C58 0.077(2) 0.0500(19) 0.0509(18) -0.0010(15) -0.0099(16) 0.0237(17)
C59 0.191(5) 0.093(3) 0.0327(18) 0.0003(19) -0.009(2) 0.090(3)
C60 0.0550(17) 0.0453(16) 0.0321(14) 0.0029(12) 0.0040(12) 0.0089(13)
C61 0.055(2) 0.111(3) 0.085(3) -0.049(3) -0.0224(19) 0.025(2)
C62 0.062(2) 0.164(5) 0.079(3) -0.051(3) -0.025(2) 0.052(3)
C63 0.0496(19) 0.102(3) 0.0516(19) -0.0170(19) -0.0091(15) 0.0304(19)
C64 0.085(3) 0.280(8) 0.0369(19) -0.022(3) -0.0031(19) 0.115(4)
C65 0.0632(19) 0.0389(16) 0.0463(16) 0.0006(13) -0.0016(14) -0.0131(14)
C66 0.067(2) 0.133(4) 0.072(3) -0.022(3) 0.011(2) -0.054(3)
C67 0.0492(18) 0.091(3) 0.0484(18) 0.0063(18) 0.0062(15) -0.0031(18)
C68 0.0594(18) 0.0408(16) 0.0328(14) 0.0067(12) 0.0000(13) -0.0113(13)
C69 0.0387(14) 0.0414(15) 0.0354(14) 0.0101(11) 0.0002(11) -0.0102(12)
C70 0.0553(17) 0.0348(15) 0.0389(15) 0.0130(12) -0.0029(13) -0.0119(13)
C71 0.0485(17) 0.0459(17) 0.065(2) 0.0223(15) -0.0138(15) -0.0084(14)
C72 0.0399(16) 0.0452(17) 0.0623(19) 0.0173(14) -0.0155(14) -0.0084(13)
C73 0.0537(17) 0.0381(15) 0.0355(14) 0.0038(12) 0.0017(12) -0.0057(13)
C74 0.0676(19) 0.0346(15) 0.0313(14) 0.0001(11) 0.0079(13) 0.0079(13)
C75 0.0542(18) 0.0544(18) 0.0380(15) -0.0097(13) -0.0008(13) 0.0013(14)
C76 0.0555(18) 0.0565(19) 0.0355(15) 0.0041(13) -0.0062(13) -0.0162(15)
C77 0.0327(13) 0.0315(13) 0.0431(14) -0.0027(11) 0.0037(11) -0.0059(11)
C78 0.0501(16) 0.0345(14) 0.0352(14) -0.0025(11) 0.0088(12) -0.0034(12)
C79 0.0462(16) 0.0372(15) 0.0459(16) 0.0042(12) 0.0121(13) 0.0107(12)
C80 0.0321(13) 0.0439(16) 0.0395(14) 0.0031(12) 0.0028(11) 0.0030(11)

loop_
_atom_type_symbol
_atom_type_description
_atom_type_scat_dispersion_real
_atom_type_scat_dispersion_imag
_atom_type_scat_source
C C 0.0033 0.0016 'International Tables Vol C Tables 4.2.6.8 and 6.1.1.4'
H H 0.0000 0.0000 'International Tables Vol C Tables 4.2.6.8 and 6.1.1.4'
Na Na 0.0362 0.0249 'International Tables Vol C Tables 4.2.6.8 and 6.1.1.4'
N N 0.0061 0.0033 'International Tables Vol C Tables 4.2.6.8 and 6.1.1.4'
O O 0.0106 0.0060 'International Tables Vol C Tables 4.2.6.8 and 6.1.1.4'

loop_
_geom_angle_atom_site_label_1
_geom_angle_atom_site_label_2
_geom_angle_atom_site_label_3
_geom_angle
_geom_angle_site_symmetry_1
_geom_angle_site_symmetry_3
_geom_angle_publ_flag
O2 Na1 O4 127.91(6) . . ?
O2 Na1 O1 102.37(6) . . ?
O4 Na1 O1 79.54(6) . . ?
O2 Na1 O3 79.57(6) . . ?
O4 Na1 O3 104.47(6) . . ?
O1 Na1 O3 173.26(7) . . ?
O2 Na1 N2 149.00(7) . . ?
O4 Na1 N2 66.06(6) . . ?
O1 Na1 N2 107.78(6) . . ?
O3 Na1 N2 69.66(6) . . ?
O2 Na1 N1 65.70(6) . . ?
O4 Na1 N1 149.13(7) . . ?
O1 Na1 N1 69.98(6) . . ?
O3 Na1 N1 105.44(6) . . ?
N2 Na1 N1 118.48(7) . . ?
O2 Na1 Na7 110.28(5) . . ?
O4 Na1 Na7 55.73(4) . . ?
O1 Na1 Na7 134.68(5) . . ?
O3 Na1 Na7 48.79(4) . . ?
N2 Na1 Na7 50.56(5) . . ?
N1 Na1 Na7 152.81(6) . . ?
O2 Na1 C2 116.18(6) . . ?
O4 Na1 C2 86.71(6) . . ?
O1 Na1 C2 24.31(6) . . ?
O3 Na1 C2 149.33(7) . . ?
N2 Na1 C2 90.06(7) . . ?
N1 Na1 C2 63.46(6) . . ?
Na7 Na1 C2 132.41(6) . . ?
O2 Na1 C4 90.64(6) . . ?
O4 Na1 C4 133.41(7) . . ?
O1 Na1 C4 65.78(6) . . ?
O3 Na1 C4 107.91(6) . . ?
N2 Na1 C4 95.13(7) . . ?
N1 Na1 C4 25.27(6) . . ?
Na7 Na1 C4 141.22(5) . . ?
C2 Na1 C4 49.46(7) . . ?
O2 Na1 C14 87.25(6) . . ?
O4 Na1 C14 117.62(6) . . ?
O1 Na1 C14 149.07(7) . . ?
O3 Na1 C14 24.20(6) . . ?
N2 Na1 C14 63.06(6) . . ?
N1 Na1 C14 88.16(6) . . ?
Na7 Na1 C14 64.65(5) . . ?
C2 Na1 C14 125.84(7) . . ?
C4 Na1 C14 85.01(7) . . ?
O2 Na1 Na5 54.80(4) . . ?
O4 Na1 Na5 110.59(5) . . ?
O1 Na1 Na5 47.69(4) . . ?
O3 Na1 Na5 133.38(5) . . ?
N2 Na1 Na5 153.69(6) . . ?
N1 Na1 Na5 50.47(5) . . ?
Na7 Na1 Na5 150.88(4) . . ?
C2 Na1 Na5 63.64(5) . . ?
C4 Na1 Na5 67.70(5) . . ?
C14 Na1 Na5 130.94(5) . . ?
O2 Na1 C16 134.05(7) . . ?
O4 Na1 C16 90.26(6) . . ?
O1 Na1 C16 109.86(6) . . ?
O3 Na1 C16 65.09(6) . . ?
N2 Na1 C16 24.64(6) . . ?
N1 Na1 C16 95.46(7) . . ?
Na7 Na1 C16 67.48(5) . . ?
C2 Na1 C16 86.77(7) . . ?
C4 Na1 C16 74.48(6) . . ?
C14 Na1 C16 49.00(6) . . ?
Na5 Na1 C16 141.56(6) . . ?
O1 Na2 O5 156.73(7) . . ?
O1 Na2 O8 85.06(6) . . ?
O5 Na2 O8 81.11(6) . . ?
O1 Na2 O4 81.53(6) . . ?
O5 Na2 O4 85.42(6) . . ?
O8 Na2 O4 109.13(6) . . ?
O1 Na2 O9 102.80(7) . . ?
O5 Na2 O9 100.45(7) . . ?
O8 Na2 O9 123.86(7) . . ?
O4 Na2 O9 127.00(7) . . ?
O1 Na2 Na1 47.49(4) . . ?
O5 Na2 Na1 110.41(5) . . ?
O8 Na2 Na1 75.26(5) . . ?
O4 Na2 Na1 46.25(4) . . ?
O9 Na2 Na1 146.39(6) . . ?
O1 Na2 Na3 110.16(5) . . ?
O5 Na2 Na3 47.68(4) . . ?
O8 Na2 Na3 44.76(4) . . ?
O4 Na2 Na3 76.77(4) . . ?
O9 Na2 Na3 142.29(6) . . ?
Na1 Na2 Na3 71.25(3) . . ?
O1 Na2 Na5 42.41(4) . . ?
O5 Na2 Na5 122.80(5) . . ?
O8 Na2 Na5 42.92(4) . . ?
O4 Na2 Na5 100.46(5) . . ?
O9 Na2 Na5 118.21(6) . . ?
Na1 Na2 Na5 54.24(2) . . ?
Na3 Na2 Na5 78.10(3) . . ?
O1 Na2 Na8 122.59(5) . . ?
O5 Na2 Na8 42.57(4) . . ?
O8 Na2 Na8 98.58(5) . . ?
O4 Na2 Na8 42.93(4) . . ?
O9 Na2 Na8 120.27(6) . . ?
Na1 Na2 Na8 77.89(3) . . ?
Na3 Na2 Na8 53.89(2) . . ?
Na5 Na2 Na8 121.46(3) . . ?
O8 Na3 O6 125.45(6) . . ?
O8 Na3 O5 79.30(6) . . ?
O6 Na3 O5 101.65(6) . . ?
O8 Na3 O7 105.25(6) . . ?
O6 Na3 O7 80.14(6) . . ?
O5 Na3 O7 173.04(6) . . ?
O8 Na3 N4 66.78(6) . . ?
O6 Na3 N4 149.72(7) . . ?
O5 Na3 N4 108.16(6) . . ?
O7 Na3 N4 69.63(6) . . ?
O8 Na3 N3 148.93(7) . . ?
O6 Na3 N3 65.51(6) . . ?
O5 Na3 N3 69.73(6) . . ?
O7 Na3 N3 105.37(6) . . ?
N4 Na3 N3 120.36(7) . . ?
O8 Na3 C26 87.47(6) . . ?
O6 Na3 C26 115.58(6) . . ?
O5 Na3 C26 24.41(5) . . ?
O7 Na3 C26 149.09(7) . . ?
N4 Na3 C26 90.89(6) . . ?
N3 Na3 C26 63.21(6) . . ?
O8 Na3 C38 119.15(7) . . ?
O6 Na3 C38 88.17(6) . . ?
O5 Na3 C38 148.47(7) . . ?
O7 Na3 C38 24.58(6) . . ?
N4 Na3 C38 63.53(6) . . ?
N3 Na3 C38 88.01(6) . . ?
C26 Na3 C38 125.14(7) . . ?
O8 Na3 C28 134.86(7) . . ?
O6 Na3 C28 90.51(6) . . ?
O5 Na3 C28 66.07(6) . . ?
O7 Na3 C28 107.33(6) . . ?
N4 Na3 C28 96.68(7) . . ?
N3 Na3 C28 25.38(6) . . ?
C26 Na3 C28 49.59(6) . . ?
C38 Na3 C28 84.16(7) . . ?
O8 Na3 Na6 56.51(5) . . ?
O6 Na3 Na6 109.61(5) . . ?
O5 Na3 Na6 135.15(5) . . ?
O7 Na3 Na6 48.81(4) . . ?
N4 Na3 Na6 50.33(5) . . ?
N3 Na3 Na6 153.21(6) . . ?
C26 Na3 Na6 133.47(5) . . ?
C38 Na3 Na6 65.26(5) . . ?
C28 Na3 Na6 141.93(5) . . ?
O8 Na3 C40 90.98(6) . . ?
O6 Na3 C40 135.79(7) . . ?
O5 Na3 C40 109.91(6) . . ?
O7 Na3 C40 65.19(6) . . ?
N4 Na3 C40 24.72(6) . . ?
N3 Na3 C40 97.10(7) . . ?
C26 Na3 C40 86.95(7) . . ?
C38 Na3 C40 49.31(6) . . ?
C28 Na3 C40 75.58(6) . . ?
Na6 Na3 C40 67.42(5) . . ?
O8 Na3 Na8 109.30(5) . . ?
O6 Na3 Na8 53.96(4) . . ?
O5 Na3 Na8 47.85(4) . . ?
O7 Na3 Na8 132.97(5) . . ?
N4 Na3 Na8 154.63(6) . . ?
N3 Na3 Na8 49.98(5) . . ?
C26 Na3 Na8 63.73(5) . . ?
C38 Na3 Na8 130.51(5) . . ?
C28 Na3 Na8 67.75(5) . . ?
Na6 Na3 Na8 149.97(4) . . ?
C40 Na3 Na8 142.54(6) . . ?
O6 Na4 O3 84.20(6) . . ?
O6 Na4 O2 103.61(6) . . ?
O3 Na4 O2 83.18(6) . . ?
O6 Na4 O7 83.30(6) . . ?
O3 Na4 O7 160.21(7) . . ?
O2 Na4 O7 84.92(6) . . ?
O6 Na4 O10 126.16(7) . . ?
O3 Na4 O10 100.47(7) . . ?
O2 Na4 O10 130.23(8) . . ?
O7 Na4 O10 99.29(7) . . ?
O6 Na4 C35 25.31(6) . . ?
O3 Na4 C35 96.74(6) . . ?
O2 Na4 C35 126.93(6) . . ?
O7 Na4 C35 77.98(6) . . ?
O10 Na4 C35 102.14(7) . . ?
O6 Na4 C11 126.32(7) . . ?
O3 Na4 C11 77.59(6) . . ?
O2 Na4 C11 24.97(6) . . ?
O7 Na4 C11 97.71(6) . . ?
O10 Na4 C11 106.76(8) . . ?
C35 Na4 C11 151.09(7) . . ?
O6 Na4 Na3 45.46(4) . . ?
O3 Na4 Na3 112.46(5) . . ?
O2 Na4 Na3 72.73(4) . . ?
O7 Na4 Na3 48.53(4) . . ?
O10 Na4 Na3 142.71(7) . . ?
C35 Na4 Na3 58.31(5) . . ?
C11 Na4 Na3 97.24(5) . . ?
O6 Na4 Na1 71.99(4) . . ?
O3 Na4 Na1 48.93(4) . . ?
O2 Na4 Na1 45.33(4) . . ?
O7 Na4 Na1 112.24(5) . . ?
O10 Na4 Na1 145.98(6) . . ?
C35 Na4 Na1 96.79(5) . . ?
C11 Na4 Na1 57.97(5) . . ?
Na3 Na4 Na1 71.23(3) . . ?
O6 Na4 Na6 98.62(5) . . ?
O3 Na4 Na6 124.69(5) . . ?
O2 Na4 Na6 42.19(4) . . ?
O7 Na4 Na6 43.04(4) . . ?
O10 Na4 Na6 119.68(6) . . ?
C35 Na4 Na6 108.84(5) . . ?
C11 Na4 Na6 56.40(5) . . ?
Na3 Na4 Na6 53.38(2) . . ?
Na1 Na4 Na6 79.27(3) . . ?
O6 Na4 Na7 42.02(4) . . ?
O3 Na4 Na7 42.40(4) . . ?
O2 Na4 Na7 97.84(5) . . ?
O7 Na4 Na7 124.58(5) . . ?
O10 Na4 Na7 118.21(6) . . ?
C35 Na4 Na7 56.37(5) . . ?
C11 Na4 Na7 107.51(5) . . ?
Na3 Na4 Na7 79.34(3) . . ?
Na1 Na4 Na7 52.65(2) . . ?
Na6 Na4 Na7 122.08(3) . . ?
O1 Na5 O8 87.53(6) . . ?
O1 Na5 O12 91.87(7) . . ?
O8 Na5 O12 117.90(7) . . ?
O1 Na5 N1 74.58(6) . . ?
O8 Na5 N1 134.06(7) . . ?
O12 Na5 N1 104.89(7) . . ?
O1 Na5 O11 175.73(7) . . ?
O8 Na5 O11 92.08(6) . . ?
O12 Na5 O11 84.56(7) . . ?
N1 Na5 O11 108.56(7) . . ?
O1 Na5 O2 100.74(6) . . ?
O8 Na5 O2 78.35(6) . . ?
O12 Na5 O2 160.08(7) . . ?
N1 Na5 O2 64.52(6) . . ?
O11 Na5 O2 83.33(6) . . ?
O1 Na5 C47 100.23(6) . . ?
O8 Na5 C47 23.88(6) . . ?
O12 Na5 C47 97.08(7) . . ?
N1 Na5 C47 157.50(7) . . ?
O11 Na5 C47 77.97(6) . . ?
O2 Na5 C47 95.79(6) . . ?
O1 Na5 Na1 52.01(4) . . ?
O8 Na5 Na1 81.54(5) . . ?
O12 Na5 Na1 139.88(6) . . ?
N1 Na5 Na1 53.97(5) . . ?
O11 Na5 Na1 132.12(5) . . ?
O2 Na5 Na1 48.84(4) . . ?
C47 Na5 Na1 105.31(5) . . ?
O1 Na5 C11 108.87(6) . . ?
O8 Na5 C11 101.95(6) . . ?
O12 Na5 C11 135.87(7) . . ?
N1 Na5 C11 48.90(6) . . ?
O11 Na5 C11 75.37(6) . . ?
O2 Na5 C11 24.68(5) . . ?
C47 Na5 C11 115.94(6) . . ?
Na1 Na5 C11 60.06(5) . . ?
O1 Na5 Na6 130.20(5) . . ?
O8 Na5 Na6 54.72(5) . . ?
O12 Na5 Na6 132.28(6) . . ?
N1 Na5 Na6 107.21(5) . . ?
O11 Na5 Na6 52.18(4) . . ?
O2 Na5 Na6 46.06(4) . . ?
C47 Na5 Na6 59.01(5) . . ?
Na1 Na5 Na6 87.82(3) . . ?
C11 Na5 Na6 58.51(5) . . ?
O1 Na5 Na2 43.45(4) . . ?
O8 Na5 Na2 44.37(4) . . ?
O12 Na5 Na2 106.41(6) . . ?
N1 Na5 Na2 109.63(6) . . ?
O11 Na5 Na2 135.59(5) . . ?
O2 Na5 Na2 93.29(4) . . ?
C47 Na5 Na2 58.26(5) . . ?
Na1 Na5 Na2 61.57(3) . . ?
C11 Na5 Na2 115.51(5) . . ?
Na6 Na5 Na2 94.93(3) . . ?
O2 Na6 O7 86.99(6) . . ?
O2 Na6 O13 130.82(7) . . ?
O7 Na6 O13 92.95(7) . . ?
O2 Na6 N4 132.50(7) . . ?
O7 Na6 N4 74.46(6) . . ?
O13 Na6 N4 94.13(7) . . ?
O2 Na6 O11 88.11(6) . . ?
O7 Na6 O11 170.73(7) . . ?
O13 Na6 O11 84.31(7) . . ?
N4 Na6 O11 114.52(7) . . ?
O2 Na6 O8 77.79(6) . . ?
O7 Na6 O8 102.17(6) . . ?
O13 Na6 O8 148.71(7) . . ?
N4 Na6 O8 64.59(6) . . ?
O11 Na6 O8 84.45(6) . . ?
O2 Na6 C42 127.43(7) . . ?
O7 Na6 C42 100.26(6) . . ?
O13 Na6 C42 101.00(7) . . ?
N4 Na6 C42 27.08(6) . . ?
O11 Na6 C42 88.95(6) . . ?
O8 Na6 C42 49.69(6) . . ?
O2 Na6 Na3 79.72(5) . . ?
O7 Na6 Na3 53.63(5) . . ?
O13 Na6 Na3 136.52(6) . . ?
N4 Na6 Na3 53.93(5) . . ?
O11 Na6 Na3 132.93(5) . . ?
O8 Na6 Na3 48.60(4) . . ?
C42 Na6 Na3 64.93(5) . . ?
O2 Na6 C47 101.90(6) . . ?
O7 Na6 C47 111.52(7) . . ?
O13 Na6 C47 123.26(7) . . ?
N4 Na6 C47 49.97(6) . . ?
O11 Na6 C47 77.20(6) . . ?
O8 Na6 C47 25.46(5) . . ?
C42 Na6 C47 27.27(6) . . ?
Na3 Na6 C47 61.56(5) . . ?
O2 Na6 C11 23.53(6) . . ?
O7 Na6 C11 96.98(6) . . ?
O13 Na6 C11 108.84(7) . . ?
N4 Na6 C11 156.02(7) . . ?
O11 Na6 C11 75.66(6) . . ?
O8 Na6 C11 96.45(6) . . ?
C42 Na6 C11 144.52(7) . . ?
Na3 Na6 C11 102.81(5) . . ?
C47 Na6 C11 117.25(7) . . ?
O2 Na6 Na5 53.75(4) . . ?
O7 Na6 Na5 130.26(5) . . ?
O13 Na6 Na5 134.82(6) . . ?
N4 Na6 Na5 108.19(5) . . ?
O11 Na6 Na5 50.86(4) . . ?
O8 Na6 Na5 46.28(4) . . ?
C42 Na6 Na5 85.37(5) . . ?
Na3 Na6 Na5 86.87(3) . . ?
C47 Na6 Na5 58.84(5) . . ?
C11 Na6 Na5 60.03(5) . . ?
O2 Na6 Na4 43.61(4) . . ?
O7 Na6 Na4 43.70(4) . . ?
O13 Na6 Na4 115.46(6) . . ?
N4 Na6 Na4 109.25(5) . . ?
O11 Na6 Na4 130.19(5) . . ?
O8 Na6 Na4 93.94(4) . . ?
C42 Na6 Na4 126.69(5) . . ?
Na3 Na6 Na4 61.82(3) . . ?
C47 Na6 Na4 117.41(5) . . ?
C11 Na6 Na4 54.99(5) . . ?
Na5 Na6 Na4 93.95(3) . . ?
O6 Na7 O3 86.02(6) . . ?
O6 Na7 N2 133.14(7) . . ?
O3 Na7 N2 75.30(6) . . ?
O6 Na7 O15 130.18(7) . . ?
O3 Na7 O15 92.95(7) . . ?
N2 Na7 O15 93.91(7) . . ?
O6 Na7 O14 86.66(6) . . ?
O3 Na7 O14 167.24(7) . . ?
N2 Na7 O14 117.17(7) . . ?
O15 Na7 O14 83.83(6) . . ?
O6 Na7 O4 79.21(6) . . ?
O3 Na7 O4 104.81(6) . . ?
N2 Na7 O4 65.28(6) . . ?
O15 Na7 O4 147.22(7) . . ?
O14 Na7 O4 84.03(6) . . ?
O6 Na7 Na1 79.45(5) . . ?
O3 Na7 Na1 54.67(4) . . ?
N2 Na7 Na1 54.59(5) . . ?
O15 Na7 Na1 137.35(6) . . ?
O14 Na7 Na1 133.75(5) . . ?
O4 Na7 Na1 50.18(4) . . ?
O6 Na7 C18 128.60(6) . . ?
O3 Na7 C18 100.85(6) . . ?
N2 Na7 C18 26.77(6) . . ?
O15 Na7 C18 100.55(7) . . ?
O14 Na7 C18 91.89(6) . . ?
O4 Na7 C18 49.63(5) . . ?
Na1 Na7 C18 65.16(5) . . ?
O6 Na7 C35 23.60(6) . . ?
O3 Na7 C35 95.49(6) . . ?
N2 Na7 C35 156.74(7) . . ?
O15 Na7 C35 108.04(7) . . ?
O14 Na7 C35 73.94(6) . . ?
O4 Na7 C35 97.60(6) . . ?
Na1 Na7 C35 102.57(5) . . ?
C18 Na7 C35 146.15(7) . . ?
O6 Na7 C23 103.58(6) . . ?
O3 Na7 C23 112.82(6) . . ?
N2 Na7 C23 49.87(6) . . ?
O15 Na7 C23 122.13(7) . . ?
O14 Na7 C23 79.09(6) . . ?
O4 Na7 C23 25.25(5) . . ?
Na1 Na7 C23 62.17(5) . . ?
C18 Na7 C23 27.12(6) . . ?
C35 Na7 C23 119.04(6) . . ?
O6 Na7 Na8 53.19(4) . . ?
O3 Na7 Na8 130.12(5) . . ?
N2 Na7 Na8 110.18(5) . . ?
O15 Na7 Na8 134.05(6) . . ?
O14 Na7 Na8 50.53(4) . . ?
O4 Na7 Na8 46.79(4) . . ?
Na1 Na7 Na8 87.18(3) . . ?
C18 Na7 Na8 87.66(5) . . ?
C35 Na7 Na8 59.45(5) . . ?
C23 Na7 Na8 61.08(5) . . ?
O6 Na7 Na4 43.06(4) . . ?
O3 Na7 Na4 43.19(4) . . ?
N2 Na7 Na4 109.58(5) . . ?
O15 Na7 Na4 115.41(6) . . ?
O14 Na7 Na4 127.87(5) . . ?
O4 Na7 Na4 95.98(4) . . ?
Na1 Na7 Na4 61.96(3) . . ?
C18 Na7 Na4 127.00(5) . . ?
C35 Na7 Na4 54.31(4) . . ?
C23 Na7 Na4 118.68(5) . . ?
Na8 Na7 Na4 93.15(3) . . ?
O5 Na8 O4 88.84(6) . . ?
O5 Na8 N3 75.22(6) . . ?
O4 Na8 N3 137.27(7) . . ?
O5 Na8 O16 88.95(6) . . ?
O4 Na8 O16 117.45(6) . . ?
N3 Na8 O16 101.89(7) . . ?
O5 Na8 O14 175.13(7) . . ?
O4 Na8 O14 91.08(6) . . ?
N3 Na8 O14 107.95(7) . . ?
O16 Na8 O14 86.77(6) . . ?
O5 Na8 O6 101.69(6) . . ?
O4 Na8 O6 80.04(6) . . ?
N3 Na8 O6 65.37(6) . . ?
O16 Na8 O6 160.01(6) . . ?
O14 Na8 O6 83.08(6) . . ?
O5 Na8 Na3 52.73(4) . . ?
O4 Na8 Na3 84.25(5) . . ?
N3 Na8 Na3 54.43(5) . . ?
O16 Na8 Na3 136.97(5) . . ?
O14 Na8 Na3 132.09(5) . . ?
O6 Na8 Na3 49.11(4) . . ?
O5 Na8 C35 110.20(6) . . ?
O4 Na8 C35 103.68(6) . . ?
N3 Na8 C35 49.59(6) . . ?
O16 Na8 C35 135.04(7) . . ?
O14 Na8 C35 74.55(6) . . ?
O6 Na8 C35 25.08(5) . . ?
Na3 Na8 C35 60.63(5) . . ?
O5 Na8 C30 99.34(6) . . ?
O4 Na8 C30 129.25(7) . . ?
N3 Na8 C30 26.19(6) . . ?
O16 Na8 C30 112.73(7) . . ?
O14 Na8 C30 84.47(6) . . ?
O6 Na8 C30 49.22(6) . . ?
Na3 Na8 C30 63.43(5) . . ?
C35 Na8 C30 26.88(6) . . ?
O5 Na8 Na7 130.94(5) . . ?
O4 Na8 Na7 54.32(4) . . ?
N3 Na8 Na7 108.69(5) . . ?
O16 Na8 Na7 134.28(5) . . ?
O14 Na8 Na7 52.09(5) . . ?
O6 Na8 Na7 46.80(4) . . ?
Na3 Na8 Na7 88.74(3) . . ?
C35 Na8 Na7 59.29(5) . . ?
C30 Na8 Na7 85.26(5) . . ?
O5 Na8 Na2 43.87(4) . . ?
O4 Na8 Na2 45.05(4) . . ?
N3 Na8 Na2 110.56(5) . . ?
O16 Na8 Na2 105.85(5) . . ?
O14 Na8 Na2 135.57(5) . . ?
O6 Na8 Na2 93.40(4) . . ?
Na3 Na8 Na2 62.10(3) . . ?
C35 Na8 Na2 116.21(5) . . ?
C30 Na8 Na2 125.52(5) . . ?
Na7 Na8 Na2 94.40(3) . . ?
C2 O1 Na5 124.96(15) . . ?
C2 O1 Na2 140.44(15) . . ?
Na5 O1 Na2 94.14(6) . . ?
C2 O1 Na1 103.30(13) . . ?
Na5 O1 Na1 80.30(6) . . ?
Na2 O1 Na1 87.66(6) . . ?
C11 O2 Na6 112.33(13) . . ?
C11 O2 Na4 105.91(13) . . ?
Na6 O2 Na4 94.19(6) . . ?
C11 O2 Na1 110.15(13) . . ?
Na6 O2 Na1 134.37(7) . . ?
Na4 O2 Na1 89.62(6) . . ?
C11 O2 Na5 100.67(13) . . ?
Na6 O2 Na5 80.18(5) . . ?
Na4 O2 Na5 152.94(7) . . ?
Na1 O2 Na5 76.36(5) . . ?
C14 O3 Na7 125.54(14) . . ?
C14 O3 Na4 140.06(15) . . ?
Na7 O3 Na4 94.41(6) . . ?
C14 O3 Na1 101.80(13) . . ?
Na7 O3 Na1 76.54(5) . . ?
Na4 O3 Na1 86.20(6) . . ?
C23 O4 Na8 116.86(13) . . ?
C23 O4 Na1 111.44(13) . . ?
Na8 O4 Na1 127.11(7) . . ?
C23 O4 Na2 113.81(13) . . ?
Na8 O4 Na2 92.02(6) . . ?
Na1 O4 Na2 87.33(6) . . ?
C23 O4 Na7 98.23(12) . . ?
Na8 O4 Na7 78.90(5) . . ?
Na1 O4 Na7 74.09(5) . . ?
Na2 O4 Na7 147.22(7) . . ?
C26 O5 Na8 124.60(14) . . ?
C26 O5 Na2 141.60(14) . . ?
Na8 O5 Na2 93.56(6) . . ?
C26 O5 Na3 102.39(13) . . ?
Na8 O5 Na3 79.42(5) . . ?
Na2 O5 Na3 87.45(6) . . ?
C35 O6 Na7 111.95(13) . . ?
C35 O6 Na4 105.00(13) . . ?
Na7 O6 Na4 94.92(6) . . ?
C35 O6 Na3 110.31(13) . . ?
Na7 O6 Na3 134.64(7) . . ?
Na4 O6 Na3 89.47(6) . . ?
C35 O6 Na8 100.42(12) . . ?
Na7 O6 Na8 80.01(5) . . ?
Na4 O6 Na8 154.08(7) . . ?
Na3 O6 Na8 76.94(5) . . ?
C38 O7 Na6 126.44(14) . . ?
C38 O7 Na4 140.30(14) . . ?
Na6 O7 Na4 93.26(6) . . ?
C38 O7 Na3 101.13(14) . . ?
Na6 O7 Na3 77.56(5) . . ?
Na4 O7 Na3 86.32(6) . . ?
C47 O8 Na5 110.77(13) . . ?
C47 O8 Na3 112.78(13) . . ?
Na5 O8 Na3 130.83(7) . . ?
C47 O8 Na2 113.85(13) . . ?
Na5 O8 Na2 92.71(6) . . ?
Na3 O8 Na2 89.87(6) . . ?
C47 O8 Na6 95.99(12) . . ?
Na5 O8 Na6 79.00(6) . . ?
Na3 O8 Na6 74.89(5) . . ?
Na2 O8 Na6 149.99(7) . . ?
C52 O9 C49 106.4(2) . . ?
C52 O9 Na2 125.91(17) . . ?
C49 O9 Na2 127.70(16) . . ?
C56 O10 C53 106.4(2) . . ?
C56 O10 Na4 127.00(18) . . ?
C53 O10 Na4 126.54(16) . . ?
C60 O11 C57 107.00(19) . . ?
C60 O11 Na5 121.48(16) . . ?
C57 O11 Na5 116.79(16) . . ?
C60 O11 Na6 116.26(15) . . ?
C57 O11 Na6 116.31(16) . . ?
Na5 O11 Na6 76.96(5) . . ?
C64 O12 C61 104.0(3) . . ?
C64 O12 Na5 111.08(19) . . ?
C61 O12 Na5 142.16(18) . . ?
C65 O13 C68 108.9(2) . . ?
C65 O13 Na6 118.16(16) . . ?
C68 O13 Na6 117.89(15) . . ?
C69 O14 C72 105.05(19) . . ?
C69 O14 Na8 114.95(14) . . ?
C72 O14 Na8 125.67(17) . . ?
C69 O14 Na7 118.27(15) . . ?
C72 O14 Na7 114.39(15) . . ?
Na8 O14 Na7 77.38(5) . . ?
C73 O15 C76 104.9(2) . . ?
C73 O15 Na7 118.77(15) . . ?
C76 O15 Na7 117.07(15) . . ?
C80 O16 C77 108.86(18) . . ?
C80 O16 Na8 112.60(15) . . ?
C77 O16 Na8 118.25(14) . . ?
C4 N1 C6 125.9(2) . . ?
C4 N1 Na5 127.36(15) . . ?
C6 N1 Na5 105.67(13) . . ?
C4 N1 Na1 98.32(14) . . ?
C6 N1 Na1 105.06(13) . . ?
Na5 N1 Na1 75.56(6) . . ?
C16 N2 C18 126.03(19) . . ?
C16 N2 Na7 128.48(15) . . ?
C18 N2 Na7 102.92(13) . . ?
C16 N2 Na1 101.07(14) . . ?
C18 N2 Na1 107.92(13) . . ?
Na7 N2 Na1 74.85(6) . . ?
C28 N3 C30 125.98(19) . . ?
C28 N3 Na8 128.58(15) . . ?
C30 N3 Na8 104.66(13) . . ?
C28 N3 Na3 97.22(14) . . ?
C30 N3 Na3 104.96(14) . . ?
Na8 N3 Na3 75.60(6) . . ?
C40 N4 C42 126.7(2) . . ?
C40 N4 Na6 128.76(16) . . ?
C42 N4 Na6 101.61(13) . . ?
C40 N4 Na3 100.92(14) . . ?
C42 N4 Na3 107.99(13) . . ?
Na6 N4 Na3 75.75(6) . . ?
C2 C1 H1A 109.5 . . ?
C2 C1 H1B 109.5 . . ?
H1A C1 H1B 109.5 . . ?
C2 C1 H1C 109.5 . . ?
H1A C1 H1C 109.5 . . ?
H1B C1 H1C 109.5 . . ?
O1 C2 C3 126.1(2) . . ?
O1 C2 C1 115.9(2) . . ?
C3 C2 C1 118.0(2) . . ?
O1 C2 Na1 52.39(11) . . ?
C3 C2 Na1 86.69(14) . . ?
C1 C2 Na1 135.41(16) . . ?
C2 C3 C4 128.3(2) . . ?
C2 C3 H3 115.9 . . ?
C4 C3 H3 115.9 . . ?
N1 C4 C3 120.3(2) . . ?
N1 C4 C5 124.0(2) . . ?
C3 C4 C5 115.7(2) . . ?
N1 C4 Na1 56.41(12) . . ?
C3 C4 Na1 84.90(14) . . ?
C5 C4 Na1 130.17(15) . . ?
C4 C5 H5A 109.5 . . ?
C4 C5 H5B 109.5 . . ?
H5A C5 H5B 109.5 . . ?
C4 C5 H5C 109.5 . . ?
H5A C5 H5C 109.5 . . ?
H5B C5 H5C 109.5 . . ?
C7 C6 N1 127.6(2) . . ?
C7 C6 C11 118.9(2) . . ?
N1 C6 C11 113.01(19) . . ?
C8 C7 C6 122.9(2) . . ?
C8 C7 H7 118.6 . . ?
C6 C7 H7 118.6 . . ?
C9 C8 C7 117.7(2) . . ?
C9 C8 C12 121.2(2) . . ?
C7 C8 C12 121.1(2) . . ?
C10 C9 C8 121.1(2) . . ?
C10 C9 H9 119.5 . . ?
C8 C9 H9 119.5 . . ?
C9 C10 C11 122.3(2) . . ?
C9 C10 H10 118.8 . . ?
C11 C10 H10 118.8 . . ?
O2 C11 C10 121.6(2) . . ?
O2 C11 C6 121.4(2) . . ?
C10 C11 C6 117.0(2) . . ?
O2 C11 Na4 49.13(10) . . ?
C10 C11 Na4 84.98(14) . . ?
C6 C11 Na4 140.91(15) . . ?
O2 C11 Na6 44.14(10) . . ?
C10 C11 Na6 91.23(14) . . ?
C6 C11 Na6 136.45(15) . . ?
Na4 C11 Na6 68.61(5) . . ?
O2 C11 Na1 46.21(10) . . ?
C10 C11 Na1 149.09(16) . . ?
C6 C11 Na1 82.41(13) . . ?
Na4 C11 Na1 66.43(5) . . ?
Na6 C11 Na1 89.08(6) . . ?
O2 C11 Na5 54.65(10) . . ?
C10 C11 Na5 144.23(15) . . ?
C6 C11 Na5 77.79(13) . . ?
Na4 C11 Na5 103.63(7) . . ?
Na6 C11 Na5 61.46(5) . . ?
Na1 C11 Na5 59.33(5) . . ?
C8 C12 H12A 109.5 . . ?
C8 C12 H12B 109.5 . . ?
H12A C12 H12B 109.5 . . ?
C8 C12 H12C 109.5 . . ?
H12A C12 H12C 109.5 . . ?
H12B C12 H12C 109.5 . . ?
C14 C13 H13A 109.5 . . ?
C14 C13 H13B 109.5 . . ?
H13A C13 H13B 109.5 . . ?
C14 C13 H13C 109.5 . . ?
H13A C13 H13C 109.5 . . ?
H13B C13 H13C 109.5 . . ?
O3 C14 C15 126.7(2) . . ?
O3 C14 C13 115.9(2) . . ?
C15 C14 C13 117.4(2) . . ?
O3 C14 Na1 54.01(11) . . ?
C15 C14 Na1 86.28(14) . . ?
C13 C14 Na1 135.18(15) . . ?
C14 C15 C16 128.6(2) . . ?
C14 C15 H15 115.7 . . ?
C16 C15 H15 115.7 . . ?
N2 C16 C15 120.3(2) . . ?
N2 C16 C17 124.7(2) . . ?
C15 C16 C17 115.0(2) . . ?
N2 C16 Na1 54.29(11) . . ?
C15 C16 Na1 84.84(13) . . ?
C17 C16 Na1 133.05(16) . . ?
C16 C17 H17A 109.5 . . ?
C16 C17 H17B 109.5 . . ?
H17A C17 H17B 109.5 . . ?
C16 C17 H17C 109.5 . . ?
H17A C17 H17C 109.5 . . ?
H17B C17 H17C 109.5 . . ?
C19 C18 N2 126.7(2) . . ?
C19 C18 C23 119.0(2) . . ?
N2 C18 C23 114.03(19) . . ?
C19 C18 Na7 138.39(15) . . ?
N2 C18 Na7 50.32(10) . . ?
C23 C18 Na7 77.18(12) . . ?
C18 C19 C20 123.1(2) . . ?
C18 C19 H19 118.5 . . ?
C20 C19 H19 118.5 . . ?
C21 C20 C19 117.4(2) . . ?
C21 C20 C24 121.6(2) . . ?
C19 C20 C24 120.9(2) . . ?
C22 C21 C20 121.0(2) . . ?
C22 C21 H21 119.5 . . ?
C20 C21 H21 119.5 . . ?
C21 C22 C23 122.5(2) . . ?
C21 C22 H22 118.8 . . ?
C23 C22 H22 118.8 . . ?
O4 C23 C22 122.0(2) . . ?
O4 C23 C18 121.2(2) . . ?
C22 C23 C18 116.8(2) . . ?
O4 C23 Na7 56.52(10) . . ?
C22 C23 Na7 144.03(15) . . ?
C18 C23 Na7 75.70(12) . . ?
C20 C24 H24A 109.5 . . ?
C20 C24 H24B 109.5 . . ?
H24A C24 H24B 109.5 . . ?
C20 C24 H24C 109.5 . . ?
H24A C24 H24C 109.5 . . ?
H24B C24 H24C 109.5 . . ?
C26 C25 H25A 109.5 . . ?
C26 C25 H25B 109.5 . . ?
H25A C25 H25B 109.5 . . ?
C26 C25 H25C 109.5 . . ?
H25A C25 H25C 109.5 . . ?
H25B C25 H25C 109.5 . . ?
O5 C26 C27 126.6(2) . . ?
O5 C26 C25 115.5(2) . . ?
C27 C26 C25 117.8(2) . . ?
O5 C26 Na3 53.20(11) . . ?
C27 C26 Na3 86.27(14) . . ?
C25 C26 Na3 135.12(15) . . ?
C26 C27 C28 128.0(2) . . ?
C26 C27 H27 116.0 . . ?
C28 C27 H27 116.0 . . ?
N3 C28 C27 120.2(2) . . ?
N3 C28 C29 124.1(2) . . ?
C27 C28 C29 115.7(2) . . ?
N3 C28 Na3 57.41(12) . . ?
C27 C28 Na3 85.34(13) . . ?
C29 C28 Na3 128.43(15) . . ?
C28 C29 H29A 109.5 . . ?
C28 C29 H29B 109.5 . . ?
H29A C29 H29B 109.5 . . ?
C28 C29 H29C 109.5 . . ?
H29A C29 H29C 109.5 . . ?
H29B C29 H29C 109.5 . . ?
C31 C30 N3 127.2(2) . . ?
C31 C30 C35 119.0(2) . . ?
N3 C30 C35 113.32(19) . . ?
C31 C30 Na8 141.16(16) . . ?
N3 C30 Na8 49.15(10) . . ?
C35 C30 Na8 75.56(12) . . ?
C32 C31 C30 122.4(2) . . ?
C32 C31 H31 118.8 . . ?
C30 C31 H31 118.8 . . ?
C33 C32 C31 118.2(2) . . ?
C33 C32 C36 121.4(2) . . ?
C31 C32 C36 120.4(2) . . ?
C32 C33 C34 120.9(2) . . ?
C32 C33 H33 119.6 . . ?
C34 C33 H33 119.6 . . ?
C33 C34 C35 122.1(2) . . ?
C33 C34 H34 119.0 . . ?
C35 C34 H34 119.0 . . ?
O6 C35 C34 121.6(2) . . ?
O6 C35 C30 121.12(19) . . ?
C34 C35 C30 117.2(2) . . ?
O6 C35 Na4 49.69(10) . . ?
C34 C35 Na4 84.74(14) . . ?
C30 C35 Na4 140.94(15) . . ?
O6 C35 Na7 44.44(10) . . ?
C34 C35 Na7 91.08(14) . . ?
C30 C35 Na7 135.90(15) . . ?
Na4 C35 Na7 69.32(5) . . ?
O6 C35 Na8 54.50(10) . . ?
C34 C35 Na8 144.01(15) . . ?
C30 C35 Na8 77.56(12) . . ?
Na4 C35 Na8 104.04(7) . . ?
Na7 C35 Na8 61.27(5) . . ?
O6 C35 Na3 46.05(10) . . ?
C34 C35 Na3 148.95(16) . . ?
C30 C35 Na3 82.53(13) . . ?
Na4 C35 Na3 66.41(5) . . ?
Na7 C35 Na3 89.25(6) . . ?
Na8 C35 Na3 59.55(5) . . ?
C32 C36 H36A 109.5 . . ?
C32 C36 H36B 109.5 . . ?
H36A C36 H36B 109.5 . . ?
C32 C36 H36C 109.5 . . ?
H36A C36 H36C 109.5 . . ?
H36B C36 H36C 109.5 . . ?
C38 C37 H37A 109.5 . . ?
C38 C37 H37B 109.5 . . ?
H37A C37 H37B 109.5 . . ?
C38 C37 H37C 109.5 . . ?
H37A C37 H37C 109.5 . . ?
H37B C37 H37C 109.5 . . ?
O7 C38 C39 126.1(2) . . ?
O7 C38 C37 116.0(2) . . ?
C39 C38 C37 117.9(2) . . ?
O7 C38 Na3 54.29(11) . . ?
C39 C38 Na3 86.58(14) . . ?
C37 C38 Na3 133.65(15) . . ?
C38 C39 C40 128.2(2) . . ?
C38 C39 H39 115.9 . . ?
C40 C39 H39 115.9 . . ?
N4 C40 C39 120.5(2) . . ?
N4 C40 C41 124.0(2) . . ?
C39 C40 C41 115.4(2) . . ?
N4 C40 Na3 54.37(11) . . ?
C39 C40 Na3 84.58(13) . . ?
C41 C40 Na3 133.07(17) . . ?
C40 C41 H41A 109.5 . . ?
C40 C41 H41B 109.5 . . ?
H41A C41 H41B 109.5 . . ?
C40 C41 H41C 109.5 . . ?
H41A C41 H41C 109.5 . . ?
H41B C41 H41C 109.5 . . ?
C43 C42 N4 126.4(2) . . ?
C43 C42 C47 119.0(2) . . ?
N4 C42 C47 114.03(19) . . ?
C43 C42 Na6 135.27(16) . . ?
N4 C42 Na6 51.31(11) . . ?
C47 C42 Na6 77.59(13) . . ?
C42 C43 C44 122.4(2) . . ?
C42 C43 H43 118.8 . . ?
C44 C43 H43 118.8 . . ?
C45 C44 C43 117.8(2) . . ?
C45 C44 C48 121.8(2) . . ?
C43 C44 C48 120.4(3) . . ?
C44 C45 C46 121.5(2) . . ?
C44 C45 H45 119.2 . . ?
C46 C45 H45 119.2 . . ?
C45 C46 C47 121.8(2) . . ?
C45 C46 H46 119.1 . . ?
C47 C46 H46 119.1 . . ?
O8 C47 C46 121.6(2) . . ?
O8 C47 C42 121.2(2) . . ?
C46 C47 C42 117.2(2) . . ?
O8 C47 Na5 45.35(10) . . ?
C46 C47 Na5 90.84(14) . . ?
C42 C47 Na5 134.99(15) . . ?
O8 C47 Na6 58.55(11) . . ?
C46 C47 Na6 141.76(16) . . ?
C42 C47 Na6 75.14(13) . . ?
Na5 C47 Na6 62.16(5) . . ?
O8 C47 Na3 44.22(10) . . ?
C46 C47 Na3 152.26(16) . . ?
C42 C47 Na3 82.31(13) . . ?
Na5 C47 Na3 87.23(6) . . ?
Na6 C47 Na3 58.88(5) . . ?
C44 C48 H48A 109.5 . . ?
C44 C48 H48B 109.5 . . ?
H48A C48 H48B 109.5 . . ?
C44 C48 H48C 109.5 . . ?
H48A C48 H48C 109.5 . . ?
H48B C48 H48C 109.5 . . ?
O9 C49 C50 106.1(2) . . ?
O9 C49 H49A 110.5 . . ?
C50 C49 H49A 110.5 . . ?
O9 C49 H49B 110.5 . . ?
C50 C49 H49B 110.5 . . ?
H49A C49 H49B 108.7 . . ?
C51 C50 C49 104.7(3) . . ?
C51 C50 H50A 110.8 . . ?
C49 C50 H50A 110.8 . . ?
C51 C50 H50B 110.8 . . ?
C49 C50 H50B 110.8 . . ?
H50A C50 H50B 108.9 . . ?
C52 C51 C50 105.4(3) . . ?
C52 C51 H51A 110.7 . . ?
C50 C51 H51A 110.7 . . ?
C52 C51 H51B 110.7 . . ?
C50 C51 H51B 110.7 . . ?
H51A C51 H51B 108.8 . . ?
O9 C52 C51 106.9(3) . . ?
O9 C52 H52A 110.4 . . ?
C51 C52 H52A 110.4 . . ?
O9 C52 H52B 110.4 . . ?
C51 C52 H52B 110.4 . . ?
H52A C52 H52B 108.6 . . ?
O10 C53 C54 105.8(2) . . ?
O10 C53 H53A 110.6 . . ?
C54 C53 H53A 110.6 . . ?
O10 C53 H53B 110.6 . . ?
C54 C53 H53B 110.6 . . ?
H53A C53 H53B 108.7 . . ?
C55 C54 C53 104.2(3) . . ?
C55 C54 H54A 110.9 . . ?
C53 C54 H54A 110.9 . . ?
C55 C54 H54B 110.9 . . ?
C53 C54 H54B 110.9 . . ?
H54A C54 H54B 108.9 . . ?
C56 C55 C54 103.2(3) . . ?
C56 C55 H55A 111.1 . . ?
C54 C55 H55A 111.1 . . ?
C56 C55 H55B 111.1 . . ?
C54 C55 H55B 111.1 . . ?
H55A C55 H55B 109.1 . . ?
O10 C56 C55 104.4(3) . . ?
O10 C56 H56A 110.9 . . ?
C55 C56 H56A 110.9 . . ?
O10 C56 H56B 110.9 . . ?
C55 C56 H56B 110.9 . . ?
H56A C56 H56B 108.9 . . ?
O11 C57 C58 105.7(2) . . ?
O11 C57 H57A 110.6 . . ?
C58 C57 H57A 110.6 . . ?
O11 C57 H57B 110.6 . . ?
C58 C57 H57B 110.6 . . ?
H57A C57 H57B 108.7 . . ?
C59 C58 C57 104.9(3) . . ?
C59 C58 H58A 110.8 . . ?
C57 C58 H58A 110.8 . . ?
C59 C58 H58B 110.8 . . ?
C57 C58 H58B 110.8 . . ?
H58A C58 H58B 108.9 . . ?
C58 C59 C60 107.8(3) . . ?
C58 C59 H59A 110.2 . . ?
C60 C59 H59A 110.2 . . ?
C58 C59 H59B 110.2 . . ?
C60 C59 H59B 110.2 . . ?
H59A C59 H59B 108.5 . . ?
O11 C60 C59 107.1(2) . . ?
O11 C60 H60A 110.3 . . ?
C59 C60 H60A 110.3 . . ?
O11 C60 H60B 110.3 . . ?
C59 C60 H60B 110.3 . . ?
H60A C60 H60B 108.5 . . ?
O12 C61 C62 106.1(3) . . ?
O12 C61 H61A 110.5 . . ?
C62 C61 H61A 110.5 . . ?
O12 C61 H61B 110.5 . . ?
C62 C61 H61B 110.5 . . ?
H61A C61 H61B 108.7 . . ?
C63 C62 C61 105.7(3) . . ?
C63 C62 H62A 110.6 . . ?
C61 C62 H62A 110.6 . . ?
C63 C62 H62B 110.6 . . ?
C61 C62 H62B 110.6 . . ?
H62A C62 H62B 108.7 . . ?
C62 C63 C64 103.7(3) . . ?
C62 C63 H63A 111.0 . . ?
C64 C63 H63A 111.0 . . ?
C62 C63 H63B 111.0 . . ?
C64 C63 H63B 111.0 . . ?
H63A C63 H63B 109.0 . . ?
O12 C64 C63 109.2(3) . . ?
O12 C64 H64A 109.8 . . ?
C63 C64 H64A 109.8 . . ?
O12 C64 H64B 109.8 . . ?
C63 C64 H64B 109.8 . . ?
H64A C64 H64B 108.3 . . ?
O13 C65 C66 106.7(3) . . ?
O13 C65 H65A 110.4 . . ?
C66 C65 H65A 110.4 . . ?
O13 C65 H65B 110.4 . . ?
C66 C65 H65B 110.4 . . ?
H65A C65 H65B 108.6 . . ?
C67 C66 C65 107.8(3) . . ?
C67 C66 H66A 110.2 . . ?
C65 C66 H66A 110.2 . . ?
C67 C66 H66B 110.2 . . ?
C65 C66 H66B 110.2 . . ?
H66A C66 H66B 108.5 . . ?
C66 C67 C68 104.1(3) . . ?
C66 C67 H67A 110.9 . . ?
C68 C67 H67A 110.9 . . ?
C66 C67 H67B 110.9 . . ?
C68 C67 H67B 110.9 . . ?
H67A C67 H67B 109.0 . . ?
O13 C68 C67 106.6(2) . . ?
O13 C68 H68A 110.4 . . ?
C67 C68 H68A 110.4 . . ?
O13 C68 H68B 110.4 . . ?
C67 C68 H68B 110.4 . . ?
H68A C68 H68B 108.6 . . ?
O14 C69 C70 105.8(2) . . ?
O14 C69 H69A 110.6 . . ?
C70 C69 H69A 110.6 . . ?
O14 C69 H69B 110.6 . . ?
C70 C69 H69B 110.6 . . ?
H69A C69 H69B 108.7 . . ?
C69 C70 C71 103.9(2) . . ?
C69 C70 H70A 111.0 . . ?
C71 C70 H70A 111.0 . . ?
C69 C70 H70B 111.0 . . ?
C71 C70 H70B 111.0 . . ?
H70A C70 H70B 109.0 . . ?
C72 C71 C70 105.3(2) . . ?
C72 C71 H71A 110.7 . . ?
C70 C71 H71A 110.7 . . ?
C72 C71 H71B 110.7 . . ?
C70 C71 H71B 110.7 . . ?
H71A C71 H71B 108.8 . . ?
O14 C72 C71 107.3(2) . . ?
O14 C72 H72A 110.2 . . ?
C71 C72 H72A 110.2 . . ?
O14 C72 H72B 110.2 . . ?
C71 C72 H72B 110.2 . . ?
H72A C72 H72B 108.5 . . ?
O15 C73 C74 105.7(2) . . ?
O15 C73 H73A 110.6 . . ?
C74 C73 H73A 110.6 . . ?
O15 C73 H73B 110.6 . . ?
C74 C73 H73B 110.6 . . ?
H73A C73 H73B 108.7 . . ?
C73 C74 C75 104.3(2) . . ?
C73 C74 H74A 110.9 . . ?
C75 C74 H74A 110.9 . . ?
C73 C74 H74B 110.9 . . ?
C75 C74 H74B 110.9 . . ?
H74A C74 H74B 108.9 . . ?
C76 C75 C74 104.3(2) . . ?
C76 C75 H75A 110.9 . . ?
C74 C75 H75A 110.9 . . ?
C76 C75 H75B 110.9 . . ?
C74 C75 H75B 110.9 . . ?
H75A C75 H75B 108.9 . . ?
O15 C76 C75 106.2(2) . . ?
O15 C76 H76A 110.5 . . ?
C75 C76 H76A 110.5 . . ?
O15 C76 H76B 110.5 . . ?
C75 C76 H76B 110.5 . . ?
H76A C76 H76B 108.7 . . ?
O16 C77 C78 106.6(2) . . ?
O16 C77 H77A 110.4 . . ?
C78 C77 H77A 110.4 . . ?
O16 C77 H77B 110.4 . . ?
C78 C77 H77B 110.4 . . ?
H77A C77 H77B 108.6 . . ?
C79 C78 C77 102.8(2) . . ?
C79 C78 H78A 111.2 . . ?
C77 C78 H78A 111.2 . . ?
C79 C78 H78B 111.2 . . ?
C77 C78 H78B 111.2 . . ?
H78A C78 H78B 109.1 . . ?
C80 C79 C78 101.2(2) . . ?
C80 C79 H79A 111.5 . . ?
C78 C79 H79A 111.5 . . ?
C80 C79 H79B 111.5 . . ?
C78 C79 H79B 111.5 . . ?
H79A C79 H79B 109.3 . . ?
O16 C80 C79 105.3(2) . . ?
O16 C80 H80A 110.7 . . ?
C79 C80 H80A 110.7 . . ?
O16 C80 H80B 110.7 . . ?
C79 C80 H80B 110.7 . . ?
H80A C80 H80B 108.8 . . ?

loop_
_geom_bond_atom_site_label_1
_geom_bond_atom_site_label_2
_geom_bond_distance
_geom_bond_site_symmetry_2
_geom_bond_publ_flag
Na1 O2 2.3780(17) . ?
Na1 O4 2.4055(18) . ?
Na1 O1 2.4542(17) . ?
Na1 O3 2.5264(17) . ?
Na1 N2 2.543(2) . ?
Na1 N1 2.563(2) . ?
Na1 Na7 3.0117(12) . ?
Na1 C2 3.015(2) . ?
Na1 C4 3.045(2) . ?
Na1 C14 3.057(2) . ?
Na1 Na5 3.0695(12) . ?
Na1 C16 3.074(2) . ?
Na2 O1 2.3480(18) . ?
Na2 O5 2.3659(17) . ?
Na2 O8 2.3839(18) . ?
Na2 O4 2.4127(17) . ?
Na2 O9 2.451(2) . ?
Na2 Na3 3.3496(12) . ?
Na2 Na5 3.4054(13) . ?
Na2 Na8 3.4071(12) . ?
Na3 O8 2.3586(18) . ?
Na3 O6 2.3761(17) . ?
Na3 O5 2.4790(18) . ?
Na3 O7 2.5032(18) . ?
Na3 N4 2.531(2) . ?
Na3 N3 2.571(2) . ?
Na3 C26 3.024(2) . ?
Na3 C38 3.025(2) . ?
Na3 C28 3.028(2) . ?
Na3 Na6 3.0356(12) . ?
Na3 C40 3.058(2) . ?
Na3 Na8 3.0620(12) . ?
Na4 O6 2.3604(17) . ?
Na4 O3 2.3645(17) . ?
Na4 O2 2.3667(17) . ?
Na4 O7 2.3680(17) . ?
Na4 O10 2.428(2) . ?
Na4 C35 2.990(2) . ?
Na4 C11 3.010(2) . ?
Na4 Na6 3.4219(12) . ?
Na4 Na7 3.4444(12) . ?
Na5 O1 2.3027(18) . ?
Na5 O8 2.3217(18) . ?
Na5 O12 2.4441(19) . ?
Na5 N1 2.445(2) . ?
Na5 O11 2.5105(19) . ?
Na5 O2 2.5809(17) . ?
Na5 C47 3.051(2) . ?
Na5 C11 3.110(2) . ?
Na5 Na6 3.1533(12) . ?
Na6 O2 2.3045(17) . ?
Na6 O7 2.3393(18) . ?
Na6 O13 2.402(2) . ?
Na6 N4 2.411(2) . ?
Na6 O11 2.5567(19) . ?
Na6 O8 2.6223(18) . ?
Na6 C42 3.025(2) . ?
Na6 C47 3.057(2) . ?
Na6 C11 3.061(2) . ?
Na7 O6 2.3142(17) . ?
Na7 O3 2.3296(18) . ?
Na7 N2 2.409(2) . ?
Na7 O15 2.4156(19) . ?
Na7 O14 2.5276(19) . ?
Na7 O4 2.5880(17) . ?
Na7 C18 3.052(2) . ?
Na7 C35 3.065(2) . ?
Na7 C23 3.071(2) . ?
Na7 Na8 3.1265(12) . ?
Na8 O5 2.3092(17) . ?
Na8 O4 2.3222(17) . ?
Na8 N3 2.421(2) . ?
Na8 O16 2.4332(19) . ?
Na8 O14 2.4733(18) . ?
Na8 O6 2.5416(18) . ?
Na8 C35 3.070(2) . ?
Na8 C30 3.096(2) . ?
O1 C2 1.276(3) . ?
O2 C11 1.321(3) . ?
O3 C14 1.280(3) . ?
O4 C23 1.323(3) . ?
O5 C26 1.279(3) . ?
O6 C35 1.323(3) . ?
O7 C38 1.282(3) . ?
O8 C47 1.321(3) . ?
O9 C52 1.417(4) . ?
O9 C49 1.424(3) . ?
O10 C56 1.408(4) . ?
O10 C53 1.418(3) . ?
O11 C60 1.437(3) . ?
O11 C57 1.441(3) . ?
O12 C64 1.382(4) . ?
O12 C61 1.414(4) . ?
O13 C65 1.435(3) . ?
O13 C68 1.438(3) . ?
O14 C69 1.435(3) . ?
O14 C72 1.445(3) . ?
O15 C73 1.428(3) . ?
O15 C76 1.430(3) . ?
O16 C80 1.437(3) . ?
O16 C77 1.438(3) . ?
N1 C4 1.314(3) . ?
N1 C6 1.414(3) . ?
N2 C16 1.306(3) . ?
N2 C18 1.410(3) . ?
N3 C28 1.308(3) . ?
N3 C30 1.412(3) . ?
N4 C40 1.302(3) . ?
N4 C42 1.406(3) . ?
C1 C2 1.519(3) . ?
C1 H1A 0.9800 . ?
C1 H1B 0.9800 . ?
C1 H1C 0.9800 . ?
C2 C3 1.389(3) . ?
C3 C4 1.428(3) . ?
C3 H3 0.9500 . ?
C4 C5 1.513(3) . ?
C5 H5A 0.9800 . ?
C5 H5B 0.9800 . ?
C5 H5C 0.9800 . ?
C6 C7 1.398(3) . ?
C6 C11 1.437(3) . ?
C7 C8 1.395(3) . ?
C7 H7 0.9500 . ?
C8 C9 1.388(3) . ?
C8 C12 1.509(3) . ?
C9 C10 1.386(3) . ?
C9 H9 0.9500 . ?
C10 C11 1.404(3) . ?
C10 H10 0.9500 . ?
C12 H12A 0.9800 . ?
C12 H12B 0.9800 . ?
C12 H12C 0.9800 . ?
C13 C14 1.518(3) . ?
C13 H13A 0.9800 . ?
C13 H13B 0.9800 . ?
C13 H13C 0.9800 . ?
C14 C15 1.386(3) . ?
C15 C16 1.435(3) . ?
C15 H15 0.9500 . ?
C16 C17 1.514(3) . ?
C17 H17A 0.9800 . ?
C17 H17B 0.9800 . ?
C17 H17C 0.9800 . ?
C18 C19 1.392(3) . ?
C18 C23 1.436(3) . ?
C19 C20 1.394(3) . ?
C19 H19 0.9500 . ?
C20 C21 1.387(4) . ?
C20 C24 1.512(3) . ?
C21 C22 1.384(3) . ?
C21 H21 0.9500 . ?
C22 C23 1.401(3) . ?
C22 H22 0.9500 . ?
C24 H24A 0.9800 . ?
C24 H24B 0.9800 . ?
C24 H24C 0.9800 . ?
C25 C26 1.518(3) . ?
C25 H25A 0.9800 . ?
C25 H25B 0.9800 . ?
C25 H25C 0.9800 . ?
C26 C27 1.388(3) . ?
C27 C28 1.436(3) . ?
C27 H27 0.9500 . ?
C28 C29 1.514(3) . ?
C29 H29A 0.9800 . ?
C29 H29B 0.9800 . ?
C29 H29C 0.9800 . ?
C30 C31 1.399(3) . ?
C30 C35 1.433(3) . ?
C31 C32 1.396(3) . ?
C31 H31 0.9500 . ?
C32 C33 1.384(3) . ?
C32 C36 1.514(3) . ?
C33 C34 1.387(3) . ?
C33 H33 0.9500 . ?
C34 C35 1.406(3) . ?
C34 H34 0.9500 . ?
C36 H36A 0.9800 . ?
C36 H36B 0.9800 . ?
C36 H36C 0.9800 . ?
C37 C38 1.516(3) . ?
C37 H37A 0.9800 . ?
C37 H37B 0.9800 . ?
C37 H37C 0.9800 . ?
C38 C39 1.389(3) . ?
C39 C40 1.432(3) . ?
C39 H39 0.9500 . ?
C40 C41 1.523(3) . ?
C41 H41A 0.9800 . ?
C41 H41B 0.9800 . ?
C41 H41C 0.9800 . ?
C42 C43 1.399(3) . ?
C42 C47 1.434(3) . ?
C43 C44 1.401(4) . ?
C43 H43 0.9500 . ?
C44 C45 1.379(4) . ?
C44 C48 1.513(4) . ?
C45 C46 1.387(4) . ?
C45 H45 0.9500 . ?
C46 C47 1.403(3) . ?
C46 H46 0.9500 . ?
C48 H48A 0.9800 . ?
C48 H48B 0.9800 . ?
C48 H48C 0.9800 . ?
C49 C50 1.502(4) . ?
C49 H49A 0.9900 . ?
C49 H49B 0.9900 . ?
C50 C51 1.496(5) . ?
C50 H50A 0.9900 . ?
C50 H50B 0.9900 . ?
C51 C52 1.433(5) . ?
C51 H51A 0.9900 . ?
C51 H51B 0.9900 . ?
C52 H52A 0.9900 . ?
C52 H52B 0.9900 . ?
C53 C54 1.513(4) . ?
C53 H53A 0.9900 . ?
C53 H53B 0.9900 . ?
C54 C55 1.508(5) . ?
C54 H54A 0.9900 . ?
C54 H54B 0.9900 . ?
C55 C56 1.470(5) . ?
C55 H55A 0.9900 . ?
C55 H55B 0.9900 . ?
C56 H56A 0.9900 . ?
C56 H56B 0.9900 . ?
C57 C58 1.505(4) . ?
C57 H57A 0.9900 . ?
C57 H57B 0.9900 . ?
C58 C59 1.455(5) . ?
C58 H58A 0.9900 . ?
C58 H58B 0.9900 . ?
C59 C60 1.480(4) . ?
C59 H59A 0.9900 . ?
C59 H59B 0.9900 . ?
C60 H60A 0.9900 . ?
C60 H60B 0.9900 . ?
C61 C62 1.511(5) . ?
C61 H61A 0.9900 . ?
C61 H61B 0.9900 . ?
C62 C63 1.443(5) . ?
C62 H62A 0.9900 . ?
C62 H62B 0.9900 . ?
C63 C64 1.469(5) . ?
C63 H63A 0.9900 . ?
C63 H63B 0.9900 . ?
C64 H64A 0.9900 . ?
C64 H64B 0.9900 . ?
C65 C66 1.471(5) . ?
C65 H65A 0.9900 . ?
C65 H65B 0.9900 . ?
C66 C67 1.451(5) . ?
C66 H66A 0.9900 . ?
C66 H66B 0.9900 . ?
C67 C68 1.497(4) . ?
C67 H67A 0.9900 . ?
C67 H67B 0.9900 . ?
C68 H68A 0.9900 . ?
C68 H68B 0.9900 . ?
C69 C70 1.509(4) . ?
C69 H69A 0.9900 . ?
C69 H69B 0.9900 . ?
C70 C71 1.529(4) . ?
C70 H70A 0.9900 . ?
C70 H70B 0.9900 . ?
C71 C72 1.475(4) . ?
C71 H71A 0.9900 . ?
C71 H71B 0.9900 . ?
C72 H72A 0.9900 . ?
C72 H72B 0.9900 . ?
C73 C74 1.512(4) . ?
C73 H73A 0.9900 . ?
C73 H73B 0.9900 . ?
C74 C75 1.518(4) . ?
C74 H74A 0.9900 . ?
C74 H74B 0.9900 . ?
C75 C76 1.508(4) . ?
C75 H75A 0.9900 . ?
C75 H75B 0.9900 . ?
C76 H76A 0.9900 . ?
C76 H76B 0.9900 . ?
C77 C78 1.516(4) . ?
C77 H77A 0.9900 . ?
C77 H77B 0.9900 . ?
C78 C79 1.515(4) . ?
C78 H78A 0.9900 . ?
C78 H78B 0.9900 . ?
C79 C80 1.511(4) . ?
C79 H79A 0.9900 . ?
C79 H79B 0.9900 . ?
C80 H80A 0.9900 . ?
C80 H80B 0.9900 . ?

loop_
_cod_related_entry_id
_cod_related_entry_database
_cod_related_entry_code
1 ChemSpider 30660814
